data_4339309
loop_
_publ_author_name
'Natrajan, Louise S.'
'Timmins, Phillipa L.'
'Lunn, Matthew'
'Heath, Sarah L.'

_publ_section_title
;
 Luminescent dinuclear lanthanide complexes of 5-Me-HXTA.
;
_journal_issue 25
_journal_name_full 'Inorganic chemistry'
_journal_page_first 10877
_journal_page_last 10886
_journal_paper_doi 10.1021/ic701366f
_journal_volume 46
_journal_year 2007
_chemical_formula_sum 'C34 H44.75 Ho2 N4 Na4 O23.75'
_chemical_formula_weight 1311.31
_chemical_name_common 'compound 6'
_chemical_name_systematic
; 
 ? 
;
_space_group_IT_number 2
_symmetry_cell_setting triclinic
_symmetry_space_group_name_Hall '-P 1'
_symmetry_space_group_name_H-M 'P -1'
_atom_sites_solution_hydrogens geom
_atom_sites_solution_primary direct
_atom_sites_solution_secondary difmap
_audit_creation_method SHELXL-97
_cell_angle_alpha 95.086(12)
_cell_angle_beta 99.109(11)
_cell_angle_gamma 108.664(12)
_cell_formula_units_Z 8
_cell_length_a 16.865(3)
_cell_length_b 17.4715(19)
_cell_length_c 39.741(9)
_cell_measurement_reflns_used 6269
_cell_measurement_temperature 150(2)
_cell_measurement_theta_max 28.58
_cell_measurement_theta_min 2.92
_cell_volume 10832(3)
_computing_cell_refinement 'LSCELL (Clegg, 1997)'
_computing_data_collection 'Bruker AXS SMART'
_computing_data_reduction 'Bruker AXS SAINT'
_computing_molecular_graphics 'Bruker AXS SHELXTL'
_computing_publication_material 'Bruker AXS SHELXTL'
_computing_structure_refinement 'SHELXL-97 (Sheldrick, 1997)'
_computing_structure_solution 'SHELXS-97 (Sheldrick, 1990)'
_diffrn_ambient_temperature 150(2)
_diffrn_measured_fraction_theta_full 0.765
_diffrn_measured_fraction_theta_max 0.725
_diffrn_measurement_device_type 'Bruker CCD 1K area detector diffractometer'
_diffrn_measurement_method 'phi and omega scans'
_diffrn_radiation_monochromator graphite
_diffrn_radiation_source 'fine-focus sealed tube'
_diffrn_radiation_type MoK\a
_diffrn_radiation_wavelength 0.71073
_diffrn_reflns_av_R_equivalents 0.0657
_diffrn_reflns_av_sigmaI/netI 0.1252
_diffrn_reflns_limit_h_max 11
_diffrn_reflns_limit_h_min -22
_diffrn_reflns_limit_k_max 13
_diffrn_reflns_limit_k_min -23
_diffrn_reflns_limit_l_max 52
_diffrn_reflns_limit_l_min -24
_diffrn_reflns_number 89537
_diffrn_reflns_theta_full 27.50
_diffrn_reflns_theta_max 28.28
_diffrn_reflns_theta_min 1.05
_exptl_absorpt_coefficient_mu 3.008
_exptl_absorpt_correction_T_max 0.786
_exptl_absorpt_correction_T_min 0.689
_exptl_absorpt_correction_type semi-empirical
_exptl_absorpt_process_details 'repeated and equivalent reflections'
_exptl_crystal_colour Colourless
_exptl_crystal_density_diffrn 1.608
_exptl_crystal_density_method 'not measured'
_exptl_crystal_description Block
_exptl_crystal_F_000 5158
_exptl_crystal_size_max 0.12
_exptl_crystal_size_mid 0.09
_exptl_crystal_size_min 0.09
_refine_diff_density_max 2.844
_refine_diff_density_min -1.340
_refine_diff_density_rms 0.269
_refine_ls_extinction_method none
_refine_ls_goodness_of_fit_ref 0.922
_refine_ls_hydrogen_treatment mixed
_refine_ls_matrix_type full
_refine_ls_number_parameters 2456
_refine_ls_number_reflns 38984
_refine_ls_number_restraints 134
_refine_ls_restrained_S_all 0.921
_refine_ls_R_factor_all 0.1200
_refine_ls_R_factor_gt 0.0605
_refine_ls_shift/su_max 0.003
_refine_ls_shift/su_mean 0.000
_refine_ls_structure_factor_coef Fsqd
_refine_ls_weighting_details 'calc w=1/[\s^2^(Fo^2^)+(0.1054P)^2^+0.0000P] where P=(Fo^2^+2Fc^2^)/3'
_refine_ls_weighting_scheme calc
_refine_ls_wR_factor_gt 0.1579
_refine_ls_wR_factor_ref 0.1976
_reflns_number_gt 20214
_reflns_number_total 38984
_reflns_threshold_expression >2sigma(I)
_cod_data_source_file ic701366f-file001.cif
_cod_data_source_block ihs16
_cod_depositor_comments
;
The following automatic conversions were performed:

'_symmetry_cell_setting' value 'Triclinic' changed to 'triclinic'
according to
/usr/data/users/saulius/automatic-downloads/retrospective/ACS/lib/dictionaries/cif_core.dic
dictionary named 'cif_core.dic' version 2.4.2 from 2011-04-26.

Automatic conversion script
Id: cif_fix_values 2281 2013-09-26 08:29:07Z andrius 
;
_cod_original_sg_symbol_H-M P-1
_cod_database_code 4339309

loop_
_symmetry_equiv_pos_as_xyz
'x, y, z'
'-x, -y, -z'

loop_
_atom_site_label
_atom_site_type_symbol
_atom_site_fract_x
_atom_site_fract_y
_atom_site_fract_z
_atom_site_U_iso_or_equiv
_atom_site_adp_type
_atom_site_occupancy
_atom_site_symmetry_multiplicity
_atom_site_calc_flag
_atom_site_refinement_flags
_atom_site_disorder_assembly
_atom_site_disorder_group
Ho2 Ho 0.74295(3) 0.22727(3) 0.812503(14) 0.01674(14) Uani 1 1 d . . .
Ho1 Ho 0.82062(3) 0.43397(3) 0.867622(15) 0.01866(14) Uani 1 1 d . . .
O1 O 0.7007(5) 0.3296(5) 0.8358(2) 0.0260(14) Uani 1 1 d U . .
O4 O 0.8389(5) 0.5594(5) 0.9012(2) 0.025(2) Uani 1 1 d . . .
O5 O 0.7759(5) 0.6519(5) 0.9070(2) 0.031(2) Uani 1 1 d . . .
O2 O 0.8246(5) 0.3670(5) 0.9157(2) 0.025(2) Uani 1 1 d . . .
O3 O 0.8180(6) 0.3660(5) 0.9707(2) 0.030(2) Uani 1 1 d . . .
O6 O 0.6054(5) 0.1537(5) 0.8168(2) 0.028(2) Uani 1 1 d . . .
O7 O 0.4642(6) 0.0982(6) 0.7959(2) 0.040(3) Uani 1 1 d . . .
O8 O 0.8044(5) 0.2675(5) 0.7664(2) 0.025(2) Uani 1 1 d . . .
O9 O 0.8020(6) 0.2576(5) 0.7095(2) 0.032(2) Uani 1 1 d . . .
O10 O 0.8608(4) 0.3416(5) 0.8358(2) 0.0177(19) Uani 1 1 d . . .
O13 O 0.9682(5) 0.4780(5) 0.8934(2) 0.026(2) Uani 1 1 d . . .
O14 O 1.1054(6) 0.5585(6) 0.8990(2) 0.043(3) Uani 1 1 d . . .
O12 O 0.7472(5) 0.4948(5) 0.8293(2) 0.022(2) Uani 1 1 d . . .
O11 O 0.7386(6) 0.6041(6) 0.8073(2) 0.036(2) Uani 1 1 d . . .
O15 O 0.7137(5) 0.0988(5) 0.7788(2) 0.022(2) Uani 1 1 d . . .
O16 O 0.7633(5) 0.0161(5) 0.7491(2) 0.030(2) Uani 1 1 d . . .
O17 O 0.7622(5) 0.1923(5) 0.8672(2) 0.023(2) Uani 1 1 d . . .
O18 O 0.8087(6) 0.1189(6) 0.9044(2) 0.034(2) Uani 1 1 d . . .
N1 N 0.7014(6) 0.4335(6) 0.9025(3) 0.020(2) Uani 1 1 d . . .
N2 N 0.6341(5) 0.2267(6) 0.7602(2) 0.019(2) Uani 1 1 d . . .
N3 N 0.9170(6) 0.5376(6) 0.8353(3) 0.025(3) Uani 1 1 d . . .
N4 N 0.8612(6) 0.1674(6) 0.8244(3) 0.022(2) Uani 1 1 d U . .
C1 C 0.6228(7) 0.3379(7) 0.8271(4) 0.0261(13) Uani 1 1 d U . .
C2 C 0.5813(7) 0.3557(7) 0.8530(4) 0.0266(13) Uani 1 1 d U . .
C3 C 0.5010(7) 0.3662(7) 0.8447(4) 0.0267(14) Uani 1 1 d U . .
H3A H 0.4740 0.3782 0.8621 0.032 Uiso 1 1 calc R . .
C4 C 0.4627(7) 0.3583(7) 0.8101(4) 0.0267(15) Uani 1 1 d U . .
C5 C 0.5030(8) 0.3374(8) 0.7838(4) 0.035(4) Uani 1 1 d . . .
H5A H 0.4765 0.3299 0.7608 0.043 Uiso 1 1 calc R . .
C6 C 0.5833(7) 0.3277(8) 0.7926(4) 0.031(4) Uani 1 1 d . . .
C7 C 0.3762(7) 0.3687(8) 0.7998(4) 0.035(4) Uani 1 1 d . . .
H7A1 H 0.3601 0.3606 0.7751 0.053 Uiso 1 1 calc R . .
H7A2 H 0.3798 0.4227 0.8089 0.053 Uiso 1 1 calc R . .
H7A3 H 0.3341 0.3292 0.8089 0.053 Uiso 1 1 calc R . .
C8 C 0.6205(8) 0.3639(8) 0.8901(4) 0.033(4) Uani 1 1 d . . .
H8A1 H 0.5794 0.3696 0.9039 0.040 Uiso 1 1 calc R . .
H8A2 H 0.6312 0.3137 0.8941 0.040 Uiso 1 1 calc R . .
C10 C 0.6871(7) 0.5105(7) 0.8986(3) 0.024(3) Uani 1 1 d . . .
H9A1 H 0.6567 0.5227 0.9160 0.029 Uiso 1 1 calc R . .
H9A2 H 0.6523 0.5060 0.8762 0.029 Uiso 1 1 calc R . .
C12 C 0.7725(8) 0.5794(7) 0.9025(3) 0.024(3) Uani 1 1 d . . .
C9 C 0.7359(7) 0.4341(8) 0.9394(3) 0.027(3) Uani 1 1 d . . .
H11A H 0.6892 0.4103 0.9509 0.033 Uiso 1 1 calc R . .
H11B H 0.7658 0.4900 0.9505 0.033 Uiso 1 1 calc R . .
C11 C 0.7972(8) 0.3855(7) 0.9427(4) 0.029(3) Uani 1 1 d . . .
C13 C 0.6272(9) 0.3125(8) 0.7643(4) 0.035(4) Uani 1 1 d . . .
H13A H 0.6842 0.3527 0.7688 0.042 Uiso 1 1 calc R . .
H13B H 0.5965 0.3200 0.7428 0.042 Uiso 1 1 calc R . .
C14 C 0.5504(8) 0.1654(8) 0.7573(3) 0.033(3) Uani 1 1 d U . .
H14A H 0.5442 0.1185 0.7408 0.040 Uiso 1 1 calc R . .
H14B H 0.5064 0.1878 0.7490 0.040 Uiso 1 1 calc R . .
C16 C 0.5393(8) 0.1382(8) 0.7930(4) 0.029(3) Uani 1 1 d . . .
C15 C 0.6702(7) 0.2166(8) 0.7285(3) 0.028(3) Uani 1 1 d . . .
H16A H 0.6512 0.1589 0.7195 0.034 Uiso 1 1 calc R . .
H16B H 0.6471 0.2436 0.7111 0.034 Uiso 1 1 calc R . .
C17 C 0.7654(8) 0.2500(7) 0.7344(3) 0.023(3) Uani 1 1 d . . .
C18 C 0.9362(7) 0.3575(7) 0.8241(3) 0.016(3) Uani 1 1 d . . .
C19 C 0.9683(8) 0.4281(7) 0.8095(3) 0.024(3) Uani 1 1 d . . .
C20 C 1.0443(8) 0.4424(8) 0.7977(3) 0.026(3) Uani 1 1 d . . .
H23A H 1.0645 0.4881 0.7870 0.031 Uiso 1 1 calc R . .
C21 C 1.0897(8) 0.3904(8) 0.8015(3) 0.029(3) Uani 1 1 d . . .
C22 C 1.0550(7) 0.3186(8) 0.8159(3) 0.026(3) Uani 1 1 d . . .
H25A H 1.0853 0.2827 0.8185 0.031 Uiso 1 1 calc R . .
C23 C 0.9789(7) 0.3010(8) 0.8258(3) 0.020(3) Uani 1 1 d . . .
C24 C 1.1766(8) 0.4103(8) 0.7896(3) 0.032(3) Uani 1 1 d . . .
H27A H 1.1992 0.3671 0.7932 0.048 Uiso 1 1 calc R . .
H27B H 1.2160 0.4607 0.8027 0.048 Uiso 1 1 calc R . .
H27C H 1.1684 0.4155 0.7656 0.048 Uiso 1 1 calc R . .
C25 C 0.9164(8) 0.4842(8) 0.8037(3) 0.028(3) Uani 1 1 d . . .
H28A H 0.9381 0.5187 0.7871 0.034 Uiso 1 1 calc R . .
H28B H 0.8578 0.4510 0.7937 0.034 Uiso 1 1 calc R . .
C27 C 1.0041(7) 0.5773(7) 0.8567(3) 0.026(3) Uani 1 1 d . . .
H29A H 1.0085 0.6308 0.8676 0.032 Uiso 1 1 calc R . .
H29B H 1.0454 0.5852 0.8418 0.032 Uiso 1 1 calc R . .
C29 C 1.0275(8) 0.5301(8) 0.8843(4) 0.036(4) Uani 1 1 d . . .
C26 C 0.8751(8) 0.5952(7) 0.8269(4) 0.028(3) Uani 1 1 d . . .
H31A H 0.8918 0.6162 0.8063 0.034 Uiso 1 1 calc R . .
H31B H 0.8955 0.6408 0.8455 0.034 Uiso 1 1 calc R . .
C28 C 0.7806(9) 0.5625(8) 0.8209(3) 0.026(3) Uani 1 1 d . . .
C30 C 0.9459(6) 0.2273(7) 0.8424(3) 0.019(3) Uani 1 1 d . . .
H33A H 0.9415 0.2450 0.8657 0.023 Uiso 1 1 calc R . .
H33B H 0.9874 0.1994 0.8442 0.023 Uiso 1 1 calc R . .
C31 C 0.8645(7) 0.1258(7) 0.7909(3) 0.018(3) Uani 1 1 d . . .
H34A H 0.8979 0.0901 0.7948 0.022 Uiso 1 1 calc R . .
H34B H 0.8924 0.1660 0.7774 0.022 Uiso 1 1 calc R . .
C33 C 0.7759(7) 0.0763(9) 0.7714(3) 0.026(3) Uani 1 1 d . . .
C32 C 0.8329(9) 0.1082(8) 0.8476(3) 0.027(3) Uani 1 1 d . . .
H36A H 0.8807 0.0927 0.8577 0.032 Uiso 1 1 calc R . .
H36B H 0.7891 0.0595 0.8344 0.032 Uiso 1 1 calc R . .
C34 C 0.7975(8) 0.1414(8) 0.8762(3) 0.029(3) Uani 1 1 d . . .
Ho3 Ho 0.83929(3) -0.03174(3) 1.043633(14) 0.01823(14) Uani 1 1 d . . .
Ho4 Ho 0.74984(3) -0.00165(3) 1.123253(15) 0.02036(15) Uani 1 1 d . . .
O1B O 0.7698(5) 0.0445(5) 1.0710(2) 0.0204(16) Uani 1 1 d U . .
O2B O 0.6868(5) 0.0357(5) 1.1683(2) 0.021(2) Uani 1 1 d . . .
O3B O 0.6122(5) 0.1088(5) 1.1876(2) 0.023(2) Uani 1 1 d . . .
O4B O 0.8925(5) 0.0791(5) 1.1466(2) 0.028(2) Uani 1 1 d . . .
O5B O 0.9906(6) 0.1958(6) 1.1754(3) 0.046(3) Uani 1 1 d . . .
O6B O 0.7332(5) -0.1586(5) 1.0235(2) 0.022(2) Uani 1 1 d . . .
O7B O 0.6490(5) -0.2501(5) 0.9786(2) 0.030(2) Uani 1 1 d . . .
O8B O 0.8811(5) 0.0911(5) 1.0224(2) 0.021(2) Uani 1 1 d . . .
O9B O 0.8562(5) 0.1782(5) 0.9892(2) 0.033(2) Uani 1 1 d . . .
O11B O 0.8004(5) -0.0891(5) 1.0921(2) 0.0191(19) Uani 1 1 d . . .
O12B O 0.9714(5) 0.0490(5) 1.0794(2) 0.026(2) Uani 1 1 d . . .
O13B O 1.1099(6) 0.0738(5) 1.0978(2) 0.040(3) Uani 1 1 d . . .
O14B O 0.8864(5) -0.0776(5) 0.9957(2) 0.021(2) Uani 1 1 d . . .
O15B O 0.9091(5) -0.1802(6) 0.9663(2) 0.032(2) Uani 1 1 d . . .
O16B O 0.6159(5) -0.0156(5) 1.0925(2) 0.027(2) Uani 1 1 d . . .
O17B O 0.4728(5) -0.0638(5) 1.0851(2) 0.030(2) Uani 1 1 d . . .
O18B O 0.7946(5) -0.0682(5) 1.1668(2) 0.028(2) Uani 1 1 d . . .
O19B O 0.7749(7) -0.1666(8) 1.1981(3) 0.080(5) Uani 1 1 d . . .
N1B N 0.7735(6) 0.1522(6) 1.1364(2) 0.022(3) Uani 1 1 d . . .
N2B N 0.7299(6) -0.0287(5) 0.9926(3) 0.019(2) Uani 1 1 d . . .
N11B N 0.9421(6) -0.1092(6) 1.0572(2) 0.021(2) Uani 1 1 d . . .
N12B N 0.6364(6) -0.1381(6) 1.1261(2) 0.020(2) Uani 1 1 d . . .
C1B C 0.7285(7) 0.0914(7) 1.0570(3) 0.0202(17) Uani 1 1 d U . .
C2B C 0.7376(7) 0.1692(8) 1.0748(3) 0.024(3) Uani 1 1 d . . .
C3B C 0.6963(9) 0.2190(8) 1.0582(4) 0.039(4) Uani 1 1 d . . .
H3B H 0.7054 0.2709 1.0695 0.047 Uiso 1 1 calc R . .
C4B C 0.6441(9) 0.1949(8) 1.0266(4) 0.033(3) Uani 1 1 d . . .
C5B C 0.6333(9) 0.1172(9) 1.0099(3) 0.033(3) Uani 1 1 d . . .
H5B H 0.5994 0.1000 0.9879 0.040 Uiso 1 1 calc R . .
C6B C 0.6712(8) 0.0639(7) 1.0247(3) 0.023(3) Uani 1 1 d . . .
C7B C 0.5984(11) 0.2481(9) 1.0100(4) 0.055(5) Uani 1 1 d . . .
H7B1 H 0.5646 0.2200 0.9879 0.082 Uiso 1 1 calc R . .
H7B2 H 0.6397 0.2984 1.0071 0.082 Uiso 1 1 calc R . .
H7B3 H 0.5619 0.2596 1.0245 0.082 Uiso 1 1 calc R . .
C8B C 0.8004(9) 0.2018(7) 1.1077(3) 0.031(3) Uani 1 1 d . . .
H8B1 H 0.8059 0.2582 1.1146 0.037 Uiso 1 1 calc R . .
H8B2 H 0.8557 0.2006 1.1043 0.037 Uiso 1 1 calc R . .
C9B C 0.6941(8) 0.1595(8) 1.1445(4) 0.029(3) Uani 1 1 d . . .
H9B1 H 0.6522 0.1496 1.1234 0.034 Uiso 1 1 calc R . .
H9B2 H 0.7049 0.2142 1.1560 0.034 Uiso 1 1 calc R . .
C10B C 0.6583(7) 0.0936(7) 1.1692(3) 0.020(3) Uani 1 1 d . . .
C11B C 0.8429(7) 0.1846(8) 1.1663(3) 0.024(3) Uani 1 1 d U . .
H11C H 0.8216 0.1692 1.1869 0.029 Uiso 1 1 calc R . .
H11D H 0.8642 0.2438 1.1688 0.029 Uiso 1 1 calc R . .
C12B C 0.9159(8) 0.1518(8) 1.1626(3) 0.030(3) Uani 1 1 d . . .
C13B C 0.6558(7) -0.0170(8) 1.0059(3) 0.026(3) Uani 1 1 d . . .
H13C H 0.6088 -0.0281 0.9865 0.031 Uiso 1 1 calc R . .
H13D H 0.6379 -0.0572 1.0210 0.031 Uiso 1 1 calc R . .
C14B C 0.6997(8) -0.1102(7) 0.9708(3) 0.027(3) Uani 1 1 d . . .
H14C H 0.7394 -0.1117 0.9558 0.033 Uiso 1 1 calc R . .
H14D H 0.6445 -0.1189 0.9564 0.033 Uiso 1 1 calc R . .
C15B C 0.6921(8) -0.1783(8) 0.9930(3) 0.027(3) Uani 1 1 d . . .
C16B C 0.7663(7) 0.0384(7) 0.9734(3) 0.022(3) Uani 1 1 d . . .
H16C H 0.7216 0.0583 0.9635 0.026 Uiso 1 1 calc R . .
H16D H 0.7877 0.0176 0.9546 0.026 Uiso 1 1 calc R . .
C17B C 0.8385(7) 0.1090(7) 0.9962(3) 0.020(3) Uani 1 1 d . . .
C21B C 0.7905(8) -0.1682(7) 1.0956(3) 0.021(3) Uani 1 1 d . . .
C22B C 0.8584(7) -0.1957(7) 1.0944(3) 0.0212(17) Uani 1 1 d U . .
C23B C 0.8496(7) -0.2757(7) 1.0982(3) 0.0211(17) Uani 1 1 d U . .
H23B H 0.8960 -0.2931 1.0975 0.025 Uiso 1 1 calc R . .
C24B C 0.7723(8) -0.3316(8) 1.1030(3) 0.026(3) Uani 1 1 d . . .
C25B C 0.7048(7) -0.3034(8) 1.1029(3) 0.023(3) Uani 1 1 d . . .
H25B H 0.6527 -0.3393 1.1055 0.027 Uiso 1 1 calc R . .
C26B C 0.7116(8) -0.2229(8) 1.0990(3) 0.022(3) Uani 1 1 d . . .
C27B C 0.7637(8) -0.4191(8) 1.1082(3) 0.032(3) Uani 1 1 d . . .
H27D H 0.8170 -0.4274 1.1075 0.048 Uiso 1 1 calc R . .
H27E H 0.7201 -0.4564 1.0901 0.048 Uiso 1 1 calc R . .
H27F H 0.7485 -0.4287 1.1301 0.048 Uiso 1 1 calc R . .
C28B C 0.9439(7) -0.1409(7) 1.0914(3) 0.0212(17) Uani 1 1 d U . .
H28C H 0.9838 -0.1705 1.0938 0.025 Uiso 1 1 calc R . .
H28D H 0.9639 -0.0951 1.1099 0.025 Uiso 1 1 calc R . .
C29B C 1.0292(7) -0.0458(7) 1.0589(3) 0.021(3) Uani 1 1 d . . .
H29C H 1.0733 -0.0672 1.0681 0.026 Uiso 1 1 calc R . .
H29D H 1.0359 -0.0347 1.0359 0.026 Uiso 1 1 calc R . .
C30B C 1.0398(8) 0.0312(8) 1.0810(3) 0.024(3) Uani 1 1 d U . .
C31B C 0.9241(7) -0.1736(7) 1.0278(3) 0.024(3) Uani 1 1 d . . .
H31C H 0.8752 -0.2198 1.0297 0.029 Uiso 1 1 calc R . .
H31D H 0.9727 -0.1920 1.0283 0.029 Uiso 1 1 calc R . .
C32B C 0.9056(8) -0.1428(9) 0.9935(3) 0.026(3) Uani 1 1 d . . .
C33B C 0.6356(7) -0.1970(8) 1.0959(3) 0.028(3) Uani 1 1 d . . .
H33C H 0.5851 -0.2451 1.0931 0.034 Uiso 1 1 calc R . .
H33D H 0.6311 -0.1718 1.0753 0.034 Uiso 1 1 calc R . .
C34B C 0.5529(7) -0.1267(8) 1.1214(3) 0.029(3) Uani 1 1 d . . .
H34C H 0.5433 -0.1082 1.1437 0.035 Uiso 1 1 calc R . .
H34D H 0.5085 -0.1788 1.1123 0.035 Uiso 1 1 calc R . .
C35B C 0.5461(8) -0.0655(7) 1.0974(3) 0.023(3) Uani 1 1 d . . .
C36B C 0.6558(7) -0.1677(7) 1.1585(3) 0.024(3) Uani 1 1 d . . .
H36C H 0.6376 -0.2268 1.1541 0.029 Uiso 1 1 calc R . .
H36D H 0.6225 -0.1532 1.1741 0.029 Uiso 1 1 calc R . .
C37B C 0.7472(8) -0.1357(8) 1.1758(3) 0.028(3) Uani 1 1 d . . .
Ho5 Ho 0.83004(4) -0.12963(3) 0.549250(15) 0.02255(15) Uani 1 1 d . . .
Ho6 Ho 0.73058(4) -0.10518(3) 0.627046(15) 0.02274(15) Uani 1 1 d . . .
O1C O 0.7557(5) -0.0588(5) 0.5747(2) 0.027(2) Uani 1 1 d . . .
O2C O 0.6646(5) -0.0678(5) 0.6716(2) 0.024(2) Uani 1 1 d . . .
O3C O 0.5827(6) 0.0012(6) 0.6858(2) 0.041(3) Uani 1 1 d . . .
O4C O 0.8717(5) -0.0270(5) 0.6526(2) 0.028(2) Uani 1 1 d . . .
O5C O 0.9662(6) 0.0827(6) 0.6858(3) 0.061(4) Uani 1 1 d . . .
O6C O 0.8749(5) -0.0064(5) 0.5265(2) 0.030(2) Uani 1 1 d . . .
O7C O 0.8507(7) 0.0817(6) 0.4930(3) 0.048(3) Uani 1 1 d . . .
O8C O 0.7304(6) -0.2574(6) 0.5250(2) 0.035(2) Uani 1 1 d . . .
O9C O 0.6612(7) -0.3476(6) 0.4785(3) 0.048(3) Uani 1 1 d . . .
O11C O 0.7812(5) -0.1902(5) 0.5958(2) 0.025(2) Uani 1 1 d . . .
O12C O 0.8880(5) -0.1701(5) 0.5026(2) 0.025(2) Uani 1 1 d . . .
O13C O 0.9289(6) -0.2646(6) 0.4766(2) 0.035(2) Uani 1 1 d . . .
O14C O 0.9576(6) -0.0483(5) 0.5871(2) 0.028(2) Uani 1 1 d . . .
O15C O 1.0945(6) -0.0245(5) 0.6107(3) 0.039(3) Uani 1 1 d . . .
O16C O 0.5963(5) -0.1164(6) 0.5959(2) 0.035(2) Uani 1 1 d . . .
O17C O 0.4558(6) -0.1662(7) 0.5873(3) 0.057(3) Uani 1 1 d . . .
O18C O 0.7752(5) -0.1715(5) 0.6704(2) 0.028(2) Uani 1 1 d . . .
O19C O 0.7575(7) -0.2824(6) 0.6982(3) 0.061(4) Uani 1 1 d . . .
N1C N 0.7548(6) 0.0473(6) 0.6402(3) 0.024(3) Uani 1 1 d . . .
N2C N 0.7246(6) -0.1268(7) 0.4960(3) 0.029(3) Uani 1 1 d . . .
N11C N 0.9310(6) -0.2053(6) 0.5640(3) 0.023(3) Uani 1 1 d . . .
N12C N 0.6158(7) -0.2403(6) 0.6295(3) 0.032(3) Uani 1 1 d . . .
C1C C 0.7171(7) -0.0098(7) 0.5605(3) 0.0218(17) Uani 1 1 d U . .
C2C C 0.7297(7) 0.0683(7) 0.5777(3) 0.0218(17) Uani 1 1 d U . .
C3C C 0.6904(8) 0.1162(8) 0.5631(3) 0.030(3) Uani 1 1 d . . .
H3C H 0.6967 0.1662 0.5755 0.036 Uiso 1 1 calc R . .
C4C C 0.6397(8) 0.0935(9) 0.5296(4) 0.036(4) Uani 1 1 d . . .
C5C C 0.6274(9) 0.0166(9) 0.5130(4) 0.035(4) Uani 1 1 d . . .
H5C H 0.5919 -0.0015 0.4914 0.042 Uiso 1 1 calc R . .
C6C C 0.6658(8) -0.0335(9) 0.5275(4) 0.040(4) Uani 1 1 d . . .
C7C C 0.5997(12) 0.1541(11) 0.5132(5) 0.065(5) Uani 1 1 d . . .
H7C1 H 0.6170 0.2041 0.5289 0.098 Uiso 1 1 calc R . .
H7C2 H 0.5385 0.1301 0.5085 0.098 Uiso 1 1 calc R . .
H7C3 H 0.6188 0.1651 0.4920 0.098 Uiso 1 1 calc R . .
C8C C 0.7824(7) 0.0961(7) 0.6127(3) 0.0216(17) Uani 1 1 d U . .
H8C1 H 0.7852 0.1516 0.6198 0.026 Uiso 1 1 calc R . .
H8C2 H 0.8399 0.0979 0.6114 0.026 Uiso 1 1 calc R . .
C9C C 0.6748(7) 0.0553(7) 0.6470(3) 0.024(3) Uani 1 1 d . . .
H9C1 H 0.6346 0.0464 0.6255 0.029 Uiso 1 1 calc R . .
H9C2 H 0.6854 0.1098 0.6587 0.029 Uiso 1 1 calc R . .
C10C C 0.6370(7) -0.0090(8) 0.6701(3) 0.028(3) Uani 1 1 d . . .
C11C C 0.8233(7) 0.0811(8) 0.6720(3) 0.031(3) Uani 1 1 d . . .
H11E H 0.8474 0.1401 0.6737 0.037 Uiso 1 1 calc R . .
H11F H 0.7994 0.0682 0.6923 0.037 Uiso 1 1 calc R . .
C12C C 0.8910(8) 0.0444(8) 0.6698(4) 0.033(4) Uani 1 1 d . . .
C13C C 0.6510(8) -0.1131(7) 0.5088(3) 0.026(3) Uani 1 1 d . . .
H13E H 0.6050 -0.1233 0.4891 0.032 Uiso 1 1 calc R . .
H13F H 0.6313 -0.1536 0.5236 0.032 Uiso 1 1 calc R . .
C14C C 0.7626(9) -0.0599(9) 0.4775(3) 0.033(4) Uani 1 1 d . . .
H14E H 0.7183 -0.0406 0.4667 0.039 Uiso 1 1 calc R . .
H14F H 0.7863 -0.0802 0.4594 0.039 Uiso 1 1 calc R . .
C15C C 0.8325(8) 0.0111(9) 0.5010(4) 0.030(3) Uani 1 1 d . . .
C16C C 0.6974(9) -0.2081(10) 0.4735(4) 0.046(4) Uani 1 1 d . . .
H16E H 0.7368 -0.2058 0.4580 0.055 Uiso 1 1 calc R . .
H16F H 0.6413 -0.2184 0.4596 0.055 Uiso 1 1 calc R . .
C17C C 0.6942(8) -0.2786(9) 0.4937(4) 0.029(3) Uani 1 1 d . . .
C21C C 0.7729(9) -0.2690(8) 0.5994(3) 0.027(3) Uani 1 1 d . . .
C22C C 0.6932(7) -0.3229(8) 0.6022(3) 0.023(3) Uani 1 1 d . . .
C23C C 0.6868(9) -0.4037(8) 0.6062(3) 0.031(3) Uani 1 1 d . . .
H23C H 0.6340 -0.4394 0.6082 0.037 Uiso 1 1 calc R . .
C24C C 0.7523(9) -0.4329(8) 0.6073(3) 0.031(3) Uani 1 1 d . . .
C25C C 0.8317(9) -0.3782(9) 0.6030(3) 0.032(3) Uani 1 1 d . . .
H25C H 0.8780 -0.3962 0.6029 0.039 Uiso 1 1 calc R . .
C26C C 0.8404(8) -0.2994(8) 0.5990(3) 0.025(3) Uani 1 1 d . . .
C27C C 0.7415(10) -0.5227(9) 0.6129(4) 0.045(4) Uani 1 1 d . . .
H27G H 0.7950 -0.5314 0.6135 0.067 Uiso 1 1 calc R . .
H27H H 0.6994 -0.5597 0.5944 0.067 Uiso 1 1 calc R . .
H27I H 0.7234 -0.5320 0.6344 0.067 Uiso 1 1 calc R . .
C28C C 0.9281(8) -0.2409(9) 0.5966(3) 0.032(3) Uani 1 1 d . . .
H28E H 0.9463 -0.1967 0.6158 0.039 Uiso 1 1 calc R . .
H28F H 0.9685 -0.2699 0.5991 0.039 Uiso 1 1 calc R . .
C29C C 0.9196(10) -0.2702(8) 0.5355(3) 0.035(4) Uani 1 1 d . . .
H29E H 0.8687 -0.3164 0.5352 0.042 Uiso 1 1 calc R . .
H29F H 0.9683 -0.2887 0.5381 0.042 Uiso 1 1 calc R . .
C30C C 0.9113(7) -0.2347(9) 0.5030(3) 0.029(4) Uani 1 1 d . . .
C31C C 1.0188(8) -0.1456(8) 0.5697(4) 0.033(3) Uani 1 1 d . . .
H31E H 1.0338 -0.1335 0.5477 0.040 Uiso 1 1 calc R . .
H31F H 1.0590 -0.1685 0.5813 0.040 Uiso 1 1 calc R . .
C32C C 1.0238(9) -0.0675(8) 0.5915(4) 0.032(3) Uani 1 1 d . . .
C33C C 0.6147(7) -0.2971(7) 0.5985(3) 0.026(3) Uani 1 1 d . . .
H33E H 0.6113 -0.2702 0.5783 0.031 Uiso 1 1 calc R . .
H33F H 0.5640 -0.3454 0.5950 0.031 Uiso 1 1 calc R . .
C34C C 0.5322(8) -0.2277(8) 0.6239(3) 0.034(4) Uani 1 1 d . . .
H34E H 0.5215 -0.2098 0.6461 0.040 Uiso 1 1 calc R . .
H34F H 0.4878 -0.2796 0.6144 0.040 Uiso 1 1 calc R . .
C35C C 0.5262(8) -0.1668(9) 0.6005(4) 0.036(4) Uani 1 1 d . . .
C36C C 0.6373(9) -0.2712(7) 0.6628(3) 0.034(4) Uani 1 1 d . . .
H36E H 0.6073 -0.2543 0.6794 0.041 Uiso 1 1 calc R . .
H36F H 0.6165 -0.3305 0.6587 0.041 Uiso 1 1 calc R . .
C37C C 0.7303(10) -0.2422(10) 0.6784(4) 0.045(4) Uani 1 1 d U . .
Ho7 Ho 1.23281(3) 0.67075(4) 0.689548(15) 0.02047(15) Uani 1 1 d . . .
Ho8 Ho 1.14840(4) 0.46352(4) 0.634211(15) 0.02432(16) Uani 1 1 d . . .
O1D O 1.1126(5) 0.5576(5) 0.6664(2) 0.027(2) Uani 1 1 d . . .
O2D O 1.2231(5) 0.4068(5) 0.6737(2) 0.030(2) Uani 1 1 d . . .
O3D O 1.2306(6) 0.2994(6) 0.6982(3) 0.037(2) Uani 1 1 d . . .
O4D O 1.0002(5) 0.4235(5) 0.6091(2) 0.031(2) Uani 1 1 d . . .
O5D O 0.8648(6) 0.3475(6) 0.6042(3) 0.040(3) Uani 1 1 d . . .
O6D O 1.2624(5) 0.7972(5) 0.7245(2) 0.024(2) Uani 1 1 d . . .
O7D O 1.2151(5) 0.8825(6) 0.7536(3) 0.036(3) Uani 1 1 d . . .
O8D O 1.2216(6) 0.7094(7) 0.6346(2) 0.047(3) Uani 1 1 d . A .
O9DA O 1.1555(10) 0.7574(12) 0.5934(4) 0.061(7) Uani 0.71(2) 1 d P A 1
O9DB O 1.2087(17) 0.8315(17) 0.6115(7) 0.018(8) Uani 0.29(2) 1 d PU A 2
O11D O 1.2707(5) 0.5684(5) 0.6651(2) 0.023(2) Uani 1 1 d . . .
O12D O 1.1280(5) 0.3354(5) 0.6042(2) 0.029(2) Uani 1 1 d . . .
O13D O 1.1879(6) 0.2406(5) 0.5949(3) 0.037(2) Uani 1 1 d . . .
O14D O 1.1462(5) 0.5346(5) 0.5866(2) 0.031(2) Uani 1 1 d . . .
O15D O 1.1486(6) 0.5321(6) 0.5316(2) 0.041(3) Uani 1 1 d . . .
O16D O 1.1696(5) 0.6304(5) 0.7355(2) 0.027(2) Uani 1 1 d . . .
O17D O 1.1720(5) 0.6403(5) 0.7924(2) 0.030(2) Uani 1 1 d . . .
O18D O 1.3714(5) 0.7427(5) 0.6863(2) 0.023(2) Uani 1 1 d . . .
O19D O 1.5130(5) 0.7947(5) 0.7080(2) 0.032(2) Uani 1 1 d . . .
N1D N 1.0535(6) 0.3667(7) 0.6674(3) 0.029(3) Uani 1 1 d . . .
N2D N 1.1165(7) 0.7341(6) 0.6780(3) 0.023(2) Uani 1 1 d . . .
N11D N 1.2629(6) 0.4595(6) 0.5993(3) 0.023(3) Uani 1 1 d . . .
N12D N 1.3398(5) 0.6645(6) 0.7416(3) 0.021(2) Uani 1 1 d . . .
C1D C 1.0377(7) 0.5445(7) 0.6785(3) 0.027(3) Uani 1 1 d . . .
C2D C 1.0061(9) 0.4742(8) 0.6940(3) 0.030(3) Uani 1 1 d . . .
C3D C 0.9290(8) 0.4634(9) 0.7051(4) 0.035(4) Uani 1 1 d . . .
H3D H 0.9065 0.4174 0.7153 0.042 Uiso 1 1 calc R . .
C4D C 0.8849(7) 0.5174(9) 0.7019(3) 0.033(4) Uani 1 1 d . . .
C5D C 0.9208(7) 0.5872(8) 0.6879(3) 0.028(3) Uani 1 1 d . . .
H5D H 0.8933 0.6256 0.6864 0.034 Uiso 1 1 calc R . .
C6D C 0.9965(8) 0.6014(8) 0.6762(3) 0.026(3) Uani 1 1 d U . .
C7D C 0.8003(8) 0.5019(9) 0.7153(4) 0.044(4) Uani 1 1 d . . .
H7D1 H 0.7860 0.4509 0.7242 0.067 Uiso 1 1 calc R . .
H7D2 H 0.7552 0.4997 0.6968 0.067 Uiso 1 1 calc R . .
H7D3 H 0.8072 0.5454 0.7333 0.067 Uiso 1 1 calc R . .
C8D C 1.0534(7) 0.4171(7) 0.6991(3) 0.020(3) Uani 1 1 d U . .
C9D C 1.0934(7) 0.3052(8) 0.6775(4) 0.030(3) Uani 1 1 d . . .
H9D1 H 1.0742 0.2593 0.6590 0.036 Uiso 1 1 calc R . .
H9D2 H 1.0741 0.2851 0.6978 0.036 Uiso 1 1 calc R . .
C10D C 1.1892(8) 0.3385(9) 0.6850(3) 0.027(3) Uani 1 1 d . . .
C11D C 0.9652(8) 0.3262(8) 0.6475(3) 0.026(3) Uani 1 1 d . . .
H11G H 0.9257 0.3225 0.6630 0.031 Uiso 1 1 calc R . .
H11H H 0.9589 0.2710 0.6380 0.031 Uiso 1 1 calc R . .
C12D C 0.9412(7) 0.3698(8) 0.6183(3) 0.029(3) Uani 1 1 d . . .
C13D C 1.0305(8) 0.6766(8) 0.6598(3) 0.029(3) Uani 1 1 d . . .
H13G H 1.0338 0.6597 0.6363 0.034 Uiso 1 1 calc R . .
H13H H 0.9902 0.7057 0.6588 0.034 Uiso 1 1 calc R . .
C14D C 1.1143(7) 0.7760(8) 0.7108(4) 0.031(3) Uani 1 1 d . . .
H14G H 1.0834 0.7364 0.7240 0.037 Uiso 1 1 calc R . .
H14H H 1.0837 0.8139 0.7068 0.037 Uiso 1 1 calc R . .
C15D C 1.2021(7) 0.8218(8) 0.7314(3) 0.022(3) Uani 1 1 d . . .
C16D C 1.1477(9) 0.7934(10) 0.6538(4) 0.047(4) Uani 1 1 d . A .
H16G H 1.1927 0.8416 0.6668 0.057 Uiso 1 1 calc R . .
H16H H 1.1011 0.8103 0.6434 0.057 Uiso 1 1 calc R . .
C17D C 1.1812(11) 0.7569(13) 0.6257(4) 0.072(7) Uani 1 1 d . . .
C21D C 1.3464(7) 0.5563(6) 0.6735(4) 0.023(3) Uani 1 1 d . . .
C22D C 1.3847(7) 0.5380(8) 0.6464(3) 0.027(3) Uani 1 1 d . . .
C23D C 1.4649(8) 0.5276(8) 0.6544(4) 0.035(4) Uani 1 1 d . . .
H23D H 1.4912 0.5170 0.6365 0.042 Uiso 1 1 calc R . .
C24D C 1.5062(8) 0.5329(7) 0.6886(4) 0.026(3) Uani 1 1 d . . .
C25D C 1.4642(8) 0.5517(8) 0.7158(3) 0.031(3) Uani 1 1 d U . .
C26D C 1.3863(7) 0.5633(8) 0.7073(3) 0.024(3) Uani 1 1 d . . .
C27D C 1.5901(8) 0.5191(9) 0.6977(4) 0.038(4) Uani 1 1 d . . .
H27J H 1.6066 0.5249 0.7223 0.057 Uiso 1 1 calc R . .
H27K H 1.6329 0.5586 0.6889 0.057 Uiso 1 1 calc R . .
H27L H 1.5843 0.4651 0.6876 0.057 Uiso 1 1 calc R . .
C28D C 1.3424(7) 0.5298(7) 0.6090(3) 0.022(3) Uani 1 1 d . . .
H28G H 1.3300 0.5792 0.6052 0.026 Uiso 1 1 calc R . .
H28H H 1.3815 0.5239 0.5944 0.026 Uiso 1 1 calc R . .
C29D C 1.2736(7) 0.3803(7) 0.6015(3) 0.022(3) Uani 1 1 d . . .
H29G H 1.3124 0.3838 0.6228 0.026 Uiso 1 1 calc R . .
H29H H 1.2990 0.3668 0.5825 0.026 Uiso 1 1 calc R . .
C30D C 1.1898(8) 0.3130(8) 0.6002(3) 0.029(3) Uani 1 1 d . . .
C31D C 1.2237(8) 0.4583(8) 0.5627(3) 0.034(4) Uani 1 1 d . . .
H31G H 1.1890 0.4028 0.5525 0.041 Uiso 1 1 calc R . .
H31H H 1.2683 0.4776 0.5496 0.041 Uiso 1 1 calc R . .
C32D C 1.1686(8) 0.5124(9) 0.5609(4) 0.034(4) Uani 1 1 d . . .
C33D C 1.3442(8) 0.5798(7) 0.7361(3) 0.022(3) Uani 1 1 d . . .
H33G H 1.3749 0.5704 0.7573 0.027 Uiso 1 1 calc R . .
H33H H 1.2866 0.5408 0.7318 0.027 Uiso 1 1 calc R . .
C34D C 1.3050(7) 0.6730(7) 0.7739(3) 0.022(3) Uani 1 1 d . . .
H34G H 1.3287 0.7297 0.7847 0.026 Uiso 1 1 calc R . .
H34H H 1.3241 0.6407 0.7899 0.026 Uiso 1 1 calc R . .
C35D C 1.2069(8) 0.6460(7) 0.7677(3) 0.023(3) Uani 1 1 d . . .
C36D C 1.4244(7) 0.7275(8) 0.7436(4) 0.033(4) Uani 1 1 d . . .
H36G H 1.4685 0.7051 0.7517 0.040 Uiso 1 1 calc R . .
H36H H 1.4307 0.7737 0.7605 0.040 Uiso 1 1 calc R . .
C37D C 1.4386(8) 0.7582(8) 0.7090(4) 0.029(3) Uani 1 1 d U . .
Na1 Na 0.3471(3) -0.0111(3) 0.77571(12) 0.0262(12) Uani 1 1 d . . .
Na2 Na 0.6296(3) -0.0883(3) 0.72732(13) 0.0290(13) Uani 1 1 d . . .
Na3 Na 0.8409(3) 0.7886(3) 0.90857(13) 0.0314(13) Uani 1 1 d . . .
Na4 Na 0.6421(3) 0.7977(3) 0.86654(14) 0.0359(14) Uani 1 1 d . . .
Na5 Na 0.4718(3) 0.0978(3) 1.17585(13) 0.0303(13) Uani 1 1 d . . .
Na6 Na 1.0220(3) -0.2277(3) 0.95727(14) 0.0352(14) Uani 1 1 d . . .
Na7 Na 0.8200(4) 0.2348(3) 0.94292(14) 0.0385(14) Uani 1 1 d . . .
Na8 Na 1.0000 0.5000 0.5000 0.055(3) Uani 1 2 d S . .
Na9 Na 1.0311(3) 0.2062(3) 0.57313(14) 0.0340(13) Uani 1 1 d . . .
Na10 Na 1.1511(4) 0.1119(3) 0.60545(15) 0.0421(15) Uani 1 1 d . . .
Na11 Na 0.9543(5) 0.3898(4) 1.00101(17) 0.067(2) Uani 1 1 d . . .
Na12 Na 0.5647(5) -0.0428(5) 0.7721(2) 0.086(3) Uani 1 1 d . . .
Na13 Na 0.6703(5) 0.2054(5) 0.9208(2) 0.091(3) Uani 1 1 d . . .
Na14 Na 1.4058(5) 0.9360(5) 0.7317(2) 0.090(3) Uani 1 1 d . . .
Na15 Na 1.0183(5) 0.2082(5) 1.1016(2) 0.093(3) Uani 1 1 d . . .
Na16 Na 0.7607(5) 0.7601(5) 0.8498(2) 0.087(3) Uani 1 1 d . . .
Na17 Na 0.7319(5) 0.2801(6) 0.6429(2) 0.027(2) Uani 0.50 1 d P . .
O1W O 1.0086(6) 0.1153(5) 0.6165(2) 0.038(3) Uani 1 1 d . . .
O2W O 0.3963(5) -0.0278(5) 1.1420(2) 0.033(2) Uani 1 1 d . . .
O3W O 1.0523(5) 0.0831(5) 0.5485(2) 0.032(2) Uani 1 1 d . . .
O4W O 0.4861(5) 0.1769(6) 1.1274(3) 0.037(2) Uani 1 1 d . . .
O5W O 0.5892(6) 0.8051(6) 0.8092(2) 0.040(3) Uani 1 1 d . . .
O6W O 0.7300(7) 0.9338(6) 0.8808(3) 0.048(3) Uani 1 1 d . . .
O7W O 0.6682(6) 0.7336(6) 0.9118(2) 0.041(3) Uani 1 1 d . . .
O8W O 0.9350(6) -0.3603(6) 0.9661(3) 0.051(3) Uani 1 1 d . . .
O9W O 0.8949(6) 0.2030(6) 0.5496(3) 0.054(3) Uani 1 1 d . . .
O10W O 1.1093(8) 0.6471(7) 0.5530(3) 0.079(4) Uani 1 1 d . . .
O11W O 1.1138(6) -0.3162(6) 0.9543(3) 0.048(3) Uani 1 1 d . . .
O12W O 0.9719(7) 0.3138(7) 0.9429(3) 0.064(3) Uani 1 1 d . . .
O13W O 1.1992(9) 0.1399(7) 0.6661(3) 0.072(4) Uani 1 1 d . . .
O14W O 0.5606(8) 0.2201(10) 0.6272(4) 0.115(6) Uani 1 1 d . . .
O15W O 0.3000(8) 0.0882(8) 0.7446(3) 0.077(4) Uani 1 1 d . . .
O16W O 0.9703(8) 0.5382(8) 0.5594(3) 0.077(4) Uani 1 1 d . . .
O17W O 0.5064(9) 0.6582(7) 0.8222(3) 0.075(4) Uani 1 1 d . . .
O18W O 1.4068(9) 0.8877(10) 0.6576(4) 0.118(7) Uani 1 1 d . . .
O19W O 1.0312(8) 0.6351(7) 0.4891(4) 0.071(4) Uani 1 1 d . . .
O20W O 0.6837(12) -0.1776(10) 0.7577(3) 0.113(6) Uani 1 1 d . . .
O21W O 1.3015(9) 0.1276(11) 0.6071(4) 0.103(5) Uani 1 1 d . . .
O22W O 1.0295(10) 0.4900(8) 0.9629(4) 0.095(5) Uani 1 1 d . . .
O23W O 0.8177(16) 0.9063(15) 0.8203(6) 0.195(9) Uani 1 1 d U . .

loop_
_atom_site_aniso_label
_atom_site_aniso_U_11
_atom_site_aniso_U_22
_atom_site_aniso_U_33
_atom_site_aniso_U_23
_atom_site_aniso_U_13
_atom_site_aniso_U_12
Ho2 0.0151(3) 0.0161(3) 0.0186(3) 0.0004(2) 0.0023(2) 0.0059(2)
Ho1 0.0160(3) 0.0176(3) 0.0215(3) -0.0012(3) 0.0020(2) 0.0064(2)
O1 0.011(2) 0.017(3) 0.048(4) 0.006(3) 0.006(2) 0.003(2)
O4 0.024(5) 0.037(5) 0.016(5) 0.001(4) 0.015(4) 0.010(4)
O5 0.026(5) 0.006(4) 0.055(7) 0.009(4) 0.008(4) -0.001(4)
O2 0.030(5) 0.028(5) 0.019(5) 0.001(4) 0.002(4) 0.016(4)
O3 0.048(6) 0.035(6) 0.022(5) 0.014(4) 0.012(5) 0.031(5)
O6 0.022(5) 0.027(5) 0.037(6) 0.005(4) 0.021(4) 0.003(4)
O7 0.034(5) 0.045(6) 0.037(6) -0.006(5) 0.012(5) 0.009(5)
O8 0.018(4) 0.024(5) 0.027(5) -0.001(4) 0.007(4) -0.001(4)
O9 0.051(6) 0.034(6) 0.018(5) 0.007(4) 0.013(5) 0.019(5)
O10 0.011(4) 0.018(4) 0.018(5) -0.008(4) 0.000(3) 0.001(3)
O13 0.018(4) 0.025(5) 0.030(5) 0.001(4) 0.009(4) -0.003(4)
O14 0.034(6) 0.053(7) 0.033(6) -0.006(5) -0.004(5) 0.012(5)
O12 0.024(4) 0.018(5) 0.023(5) -0.001(4) 0.004(4) 0.009(4)
O11 0.046(6) 0.041(6) 0.032(6) 0.016(5) 0.009(5) 0.024(5)
O15 0.016(4) 0.028(5) 0.020(5) -0.006(4) 0.005(4) 0.008(4)
O16 0.031(5) 0.030(5) 0.025(5) -0.016(5) 0.003(4) 0.011(4)
O17 0.032(5) 0.016(5) 0.026(5) 0.005(4) 0.015(4) 0.011(4)
O18 0.046(6) 0.044(6) 0.022(5) 0.018(5) 0.023(5) 0.017(5)
N1 0.023(5) 0.010(5) 0.024(6) 0.004(4) 0.001(5) 0.000(4)
N2 0.012(5) 0.017(5) 0.021(6) -0.003(4) 0.006(4) -0.004(4)
N3 0.024(6) 0.020(6) 0.028(7) -0.006(5) -0.004(5) 0.010(5)
N4 0.022(2) 0.021(2) 0.022(2) 0.0030(11) 0.0033(11) 0.0080(12)
C1 0.011(2) 0.017(3) 0.049(4) 0.005(3) 0.007(2) 0.002(2)
C2 0.011(2) 0.018(3) 0.049(4) 0.005(3) 0.007(2) 0.002(2)
C3 0.010(2) 0.018(3) 0.050(4) 0.005(3) 0.007(2) 0.002(2)
C4 0.010(2) 0.018(3) 0.050(4) 0.005(3) 0.007(3) 0.002(2)
C5 0.017(6) 0.024(8) 0.055(10) -0.008(7) -0.001(7) 0.000(6)
C6 0.013(6) 0.017(7) 0.053(10) -0.011(7) 0.002(6) -0.001(5)
C7 0.014(6) 0.043(9) 0.052(10) 0.017(7) 0.011(6) 0.009(6)
C8 0.037(8) 0.018(7) 0.043(10) 0.002(7) 0.007(7) 0.008(6)
C10 0.022(6) 0.017(6) 0.031(8) 0.011(6) 0.000(6) 0.005(5)
C12 0.027(7) 0.016(7) 0.025(7) -0.001(6) 0.015(6) 0.000(5)
C9 0.012(6) 0.043(8) 0.030(8) 0.017(6) 0.014(6) 0.006(6)
C11 0.028(7) 0.008(6) 0.035(9) -0.005(6) -0.009(7) -0.007(5)
C13 0.037(8) 0.028(8) 0.041(9) 0.002(7) -0.009(7) 0.021(7)
C14 0.033(3) 0.033(3) 0.033(3) 0.0042(11) 0.0059(12) 0.0115(14)
C16 0.024(7) 0.017(7) 0.045(10) -0.010(6) 0.009(7) 0.009(6)
C15 0.024(7) 0.031(8) 0.015(7) -0.012(6) 0.005(6) -0.005(6)
C17 0.035(7) 0.015(7) 0.016(7) -0.005(6) 0.000(6) 0.008(6)
C18 0.023(6) 0.011(6) 0.010(6) 0.001(5) -0.005(5) 0.006(5)
C19 0.028(7) 0.020(7) 0.026(8) 0.000(6) 0.006(6) 0.010(6)
C20 0.029(7) 0.038(8) 0.014(7) -0.003(6) 0.002(6) 0.020(6)
C21 0.027(7) 0.040(9) 0.024(8) 0.006(6) 0.008(6) 0.014(6)
C22 0.011(6) 0.030(8) 0.031(8) -0.001(6) 0.004(6) 0.002(5)
C23 0.007(5) 0.030(7) 0.023(7) -0.005(6) 0.004(5) 0.010(5)
C24 0.035(8) 0.035(8) 0.031(8) 0.016(7) 0.013(7) 0.014(6)
C25 0.025(7) 0.040(8) 0.026(8) 0.005(6) 0.016(6) 0.015(6)
C27 0.013(6) 0.016(7) 0.046(9) 0.002(6) 0.012(6) -0.003(5)
C29 0.029(7) 0.016(7) 0.048(10) -0.007(7) 0.012(7) -0.011(6)
C26 0.032(7) 0.016(7) 0.036(9) -0.003(6) 0.004(7) 0.010(6)
C28 0.038(8) 0.030(8) 0.014(7) -0.004(6) -0.003(6) 0.024(7)
C30 0.009(5) 0.018(6) 0.033(8) 0.001(6) 0.005(5) 0.008(5)
C31 0.013(6) 0.023(7) 0.019(7) 0.002(5) 0.000(5) 0.007(5)
C33 0.017(6) 0.042(9) 0.016(7) 0.004(7) 0.000(6) 0.007(6)
C32 0.047(8) 0.024(7) 0.011(7) 0.001(6) -0.009(6) 0.023(6)
C34 0.025(7) 0.027(8) 0.028(8) 0.000(6) 0.009(6) -0.001(6)
Ho3 0.0200(3) 0.0178(3) 0.0175(3) 0.0009(2) 0.0047(2) 0.0073(2)
Ho4 0.0229(3) 0.0174(3) 0.0212(3) 0.0002(3) 0.0081(3) 0.0062(2)
O1B 0.020(3) 0.026(4) 0.018(4) 0.009(3) 0.012(3) 0.006(3)
O2B 0.031(5) 0.018(5) 0.018(5) 0.003(4) 0.011(4) 0.011(4)
O3B 0.021(4) 0.028(5) 0.027(5) 0.003(4) 0.008(4) 0.015(4)
O4B 0.025(5) 0.030(5) 0.027(5) -0.003(4) -0.002(4) 0.010(4)
O5B 0.041(6) 0.043(6) 0.042(7) -0.008(5) 0.009(5) 0.003(5)
O6B 0.029(5) 0.012(4) 0.017(5) 0.001(4) 0.004(4) -0.003(3)
O7B 0.036(5) 0.024(5) 0.027(5) 0.010(4) 0.008(4) 0.004(4)
O8B 0.022(4) 0.022(5) 0.018(5) 0.008(4) 0.007(4) 0.002(4)
O9B 0.028(5) 0.031(5) 0.034(6) 0.003(5) -0.007(4) 0.007(4)
O11B 0.021(4) 0.020(5) 0.020(5) -0.003(4) 0.003(4) 0.013(4)
O12B 0.034(5) 0.011(4) 0.030(5) 0.004(4) 0.008(4) 0.001(4)
O13B 0.041(6) 0.026(5) 0.040(6) 0.003(5) -0.017(5) 0.004(4)
O14B 0.027(5) 0.013(4) 0.022(5) 0.002(4) -0.002(4) 0.009(4)
O15B 0.033(5) 0.037(6) 0.025(6) -0.003(5) -0.002(4) 0.016(4)
O16B 0.025(5) 0.026(5) 0.034(6) 0.001(4) 0.007(4) 0.012(4)
O17B 0.027(5) 0.032(5) 0.029(5) 0.004(4) 0.008(4) 0.007(4)
O18B 0.024(5) 0.037(6) 0.022(5) 0.006(4) 0.002(4) 0.009(4)
O19B 0.036(7) 0.098(10) 0.079(10) 0.050(8) -0.029(7) -0.004(7)
N1B 0.030(6) 0.029(6) 0.019(6) 0.005(5) 0.020(5) 0.018(5)
N2B 0.016(5) 0.010(5) 0.024(6) -0.005(4) -0.001(4) -0.002(4)
N11B 0.020(5) 0.022(6) 0.013(6) -0.011(5) -0.003(4) 0.004(4)
N12B 0.021(5) 0.027(6) 0.014(6) -0.001(5) -0.008(5) 0.018(5)
C1B 0.020(4) 0.026(4) 0.018(4) 0.009(3) 0.013(3) 0.006(3)
C2B 0.014(6) 0.031(8) 0.022(7) -0.002(6) 0.008(5) 0.002(5)
C3B 0.054(9) 0.021(8) 0.048(10) 0.008(7) 0.026(8) 0.012(7)
C4B 0.041(8) 0.029(8) 0.034(9) 0.004(7) 0.008(7) 0.020(7)
C5B 0.042(8) 0.045(9) 0.020(8) 0.005(7) 0.002(7) 0.026(7)
C6B 0.032(7) 0.014(6) 0.032(8) 0.008(6) 0.018(6) 0.013(5)
C7B 0.081(12) 0.046(10) 0.062(12) 0.031(9) 0.039(10) 0.037(9)
C8B 0.055(9) 0.015(7) 0.031(8) 0.007(6) 0.023(7) 0.014(6)
C9B 0.038(8) 0.023(7) 0.032(8) -0.009(6) 0.001(7) 0.026(6)
C10B 0.024(6) 0.016(7) 0.018(7) -0.009(5) 0.003(6) 0.007(5)
C11B 0.024(3) 0.024(3) 0.024(3) 0.0042(11) 0.0049(12) 0.0075(13)
C12B 0.024(7) 0.030(8) 0.026(8) -0.005(7) -0.003(6) 0.001(6)
C13B 0.012(6) 0.044(9) 0.020(7) 0.001(6) 0.009(5) 0.005(5)
C14B 0.035(7) 0.012(6) 0.034(8) -0.008(6) 0.003(6) 0.012(6)
C15B 0.029(7) 0.028(8) 0.025(8) 0.014(6) 0.018(6) 0.001(6)
C16B 0.020(6) 0.019(7) 0.025(7) 0.005(6) 0.012(6) 0.001(5)
C17B 0.025(6) 0.021(7) 0.007(6) 0.001(5) 0.000(5) 0.002(5)
C21B 0.037(7) 0.022(7) 0.008(6) 0.002(5) 0.005(6) 0.015(6)
C22B 0.022(4) 0.021(4) 0.021(4) -0.010(3) 0.000(3) 0.013(3)
C23B 0.022(4) 0.021(4) 0.021(4) -0.009(3) 0.000(3) 0.013(3)
C24B 0.033(7) 0.020(7) 0.021(8) -0.008(6) -0.012(6) 0.013(6)
C25B 0.012(6) 0.034(8) 0.025(7) 0.009(6) 0.007(5) 0.008(5)
C26B 0.029(7) 0.028(7) 0.019(7) 0.009(6) 0.015(6) 0.020(6)
C27B 0.031(7) 0.028(8) 0.036(9) -0.007(7) 0.014(7) 0.008(6)
C28B 0.022(4) 0.021(4) 0.021(4) -0.010(3) 0.000(3) 0.013(3)
C29B 0.015(6) 0.026(7) 0.024(7) 0.001(6) -0.004(5) 0.011(5)
C30B 0.024(3) 0.024(3) 0.023(3) 0.0044(11) 0.0045(12) 0.0080(13)
C31B 0.013(6) 0.024(7) 0.030(8) 0.000(6) 0.010(6) -0.002(5)
C32B 0.026(7) 0.034(8) 0.023(8) -0.011(7) -0.008(6) 0.027(6)
C33B 0.020(6) 0.032(8) 0.024(8) -0.009(6) -0.003(6) 0.004(6)
C34B 0.023(7) 0.041(9) 0.028(8) 0.005(7) 0.017(6) 0.013(6)
C35B 0.023(7) 0.019(7) 0.030(8) 0.001(6) 0.009(6) 0.010(5)
C36B 0.018(6) 0.023(7) 0.024(7) 0.014(6) 0.003(6) -0.004(5)
C37B 0.027(7) 0.030(8) 0.030(8) 0.014(6) 0.009(6) 0.008(6)
Ho5 0.0235(3) 0.0204(3) 0.0241(4) 0.0015(3) 0.0063(3) 0.0077(2)
Ho6 0.0228(3) 0.0194(3) 0.0237(4) -0.0018(3) 0.0055(3) 0.0048(2)
O1C 0.033(5) 0.018(5) 0.031(6) -0.008(4) 0.008(4) 0.011(4)
O2C 0.020(4) 0.014(5) 0.040(6) 0.001(4) 0.010(4) 0.008(4)
O3C 0.055(6) 0.032(6) 0.043(6) 0.005(5) 0.030(5) 0.014(5)
O4C 0.018(4) 0.023(5) 0.033(6) -0.005(4) 0.003(4) -0.002(4)
O5C 0.026(5) 0.032(6) 0.108(11) -0.026(6) -0.004(6) 0.004(5)
O6C 0.024(5) 0.027(5) 0.044(6) 0.010(5) 0.016(5) 0.009(4)
O7C 0.062(7) 0.041(7) 0.047(7) 0.013(6) 0.007(6) 0.026(6)
O8C 0.034(5) 0.040(6) 0.020(6) -0.012(5) -0.001(5) 0.005(4)
O9C 0.070(8) 0.033(6) 0.030(6) -0.009(5) -0.001(6) 0.013(6)
O11C 0.026(5) 0.029(5) 0.022(5) -0.006(4) 0.006(4) 0.014(4)
O12C 0.021(4) 0.021(5) 0.027(5) -0.004(4) 0.009(4) -0.001(4)
O13C 0.046(6) 0.041(6) 0.021(5) -0.001(5) 0.010(5) 0.020(5)
O14C 0.033(5) 0.014(5) 0.039(6) 0.001(4) 0.013(4) 0.007(4)
O15C 0.035(6) 0.023(5) 0.046(7) 0.003(5) -0.018(5) 0.004(4)
O16C 0.025(5) 0.044(6) 0.030(6) 0.000(5) -0.004(4) 0.009(4)
O17C 0.030(6) 0.062(8) 0.085(9) 0.042(7) 0.005(6) 0.020(5)
O18C 0.028(5) 0.022(5) 0.027(5) 0.004(4) 0.007(4) 0.000(4)
O19C 0.067(8) 0.043(7) 0.045(7) 0.017(6) -0.015(6) -0.010(6)
N1C 0.019(5) 0.026(6) 0.033(7) 0.010(5) 0.018(5) 0.007(4)
N2C 0.022(5) 0.030(7) 0.030(7) -0.007(5) 0.008(5) 0.005(5)
N11C 0.020(5) 0.025(6) 0.024(6) 0.003(5) 0.003(5) 0.005(4)
N12C 0.040(7) 0.024(6) 0.023(7) -0.014(5) 0.002(5) 0.007(5)
C1C 0.022(4) 0.013(3) 0.033(4) 0.008(3) 0.011(3) 0.007(3)
C2C 0.022(4) 0.013(3) 0.033(4) 0.008(3) 0.011(3) 0.007(3)
C3C 0.032(7) 0.025(7) 0.031(8) 0.002(6) 0.009(7) 0.006(6)
C4C 0.029(7) 0.045(10) 0.051(10) 0.026(8) 0.017(7) 0.024(7)
C5C 0.037(8) 0.040(9) 0.042(9) 0.005(8) 0.016(7) 0.026(7)
C6C 0.022(7) 0.036(9) 0.079(12) 0.010(8) 0.033(8) 0.018(7)
C7C 0.080(13) 0.064(13) 0.062(13) 0.030(10) 0.011(11) 0.037(11)
C8C 0.022(4) 0.013(4) 0.033(4) 0.008(3) 0.011(3) 0.006(3)
C9C 0.015(6) 0.022(7) 0.030(8) 0.005(6) 0.009(6) -0.003(5)
C10C 0.019(6) 0.031(8) 0.030(8) 0.003(6) 0.016(6) 0.000(6)
C11C 0.012(6) 0.028(7) 0.042(9) 0.012(6) 0.005(6) -0.008(5)
C12C 0.014(6) 0.019(7) 0.062(11) -0.003(7) 0.008(7) 0.002(5)
C13C 0.024(7) 0.028(8) 0.032(8) 0.019(6) 0.009(6) 0.010(6)
C14C 0.043(8) 0.050(9) 0.020(7) 0.019(7) 0.009(7) 0.030(7)
C15C 0.027(7) 0.044(9) 0.034(9) 0.008(7) 0.015(7) 0.029(7)
C16C 0.032(8) 0.068(12) 0.039(10) -0.007(9) -0.001(7) 0.027(8)
C17C 0.026(7) 0.034(9) 0.026(9) -0.003(7) -0.002(7) 0.014(6)
C21C 0.041(8) 0.020(7) 0.016(7) -0.012(6) -0.008(6) 0.014(6)
C22C 0.018(6) 0.037(8) 0.017(7) 0.003(6) 0.006(5) 0.011(6)
C23C 0.037(8) 0.022(7) 0.027(8) -0.006(6) 0.005(7) 0.002(6)
C24C 0.051(9) 0.030(8) 0.015(7) -0.010(6) -0.004(7) 0.028(7)
C25C 0.040(8) 0.040(9) 0.015(7) -0.008(7) -0.004(6) 0.018(7)
C26C 0.033(7) 0.022(7) 0.021(7) -0.004(6) 0.008(6) 0.009(6)
C27C 0.053(10) 0.050(10) 0.044(10) 0.017(8) 0.019(8) 0.026(8)
C28C 0.035(8) 0.044(9) 0.025(8) -0.005(7) -0.003(7) 0.029(7)
C29C 0.053(9) 0.032(8) 0.019(8) -0.004(7) -0.015(7) 0.027(7)
C30C 0.005(5) 0.039(9) 0.031(8) -0.002(7) 0.006(6) -0.012(5)
C31C 0.034(8) 0.035(9) 0.025(8) -0.008(7) -0.009(7) 0.016(7)
C32C 0.046(9) 0.027(8) 0.032(9) 0.018(7) 0.016(7) 0.017(7)
C33C 0.021(6) 0.028(7) 0.033(8) 0.014(6) 0.013(6) 0.009(6)
C34C 0.032(8) 0.031(8) 0.027(8) -0.016(7) 0.004(7) 0.002(6)
C35C 0.023(7) 0.039(9) 0.040(10) -0.010(7) 0.000(7) 0.010(7)
C36C 0.060(9) 0.008(6) 0.034(8) 0.013(6) 0.023(7) 0.002(6)
C37C 0.045(4) 0.045(4) 0.045(4) 0.0063(12) 0.0085(13) 0.0154(16)
Ho7 0.0162(3) 0.0245(3) 0.0181(3) -0.0031(3) 0.0009(2) 0.0062(2)
Ho8 0.0184(3) 0.0282(4) 0.0211(3) -0.0074(3) 0.0031(3) 0.0041(2)
O1D 0.011(4) 0.018(5) 0.045(6) -0.010(4) 0.010(4) -0.003(3)
O2D 0.029(5) 0.037(6) 0.025(5) -0.002(5) -0.001(4) 0.019(4)
O3D 0.021(5) 0.048(7) 0.046(7) 0.000(5) 0.002(5) 0.020(5)
O4D 0.022(5) 0.042(6) 0.024(5) 0.007(4) 0.005(4) 0.005(4)
O5D 0.027(5) 0.044(6) 0.044(7) 0.003(5) -0.001(5) 0.011(5)
O6D 0.026(5) 0.029(5) 0.025(5) 0.002(4) 0.010(4) 0.017(4)
O7D 0.017(4) 0.040(6) 0.044(7) -0.017(5) 0.005(4) 0.005(4)
O8D 0.023(5) 0.108(10) 0.031(6) 0.023(6) 0.008(5) 0.045(6)
O9DA 0.064(12) 0.114(18) 0.022(9) 0.021(10) 0.024(8) 0.044(11)
O9DB 0.018(8) 0.018(8) 0.018(8) 0.0029(16) 0.0035(19) 0.006(3)
O11D 0.013(4) 0.030(5) 0.019(5) -0.008(4) 0.005(4) -0.001(4)
O12D 0.024(5) 0.034(6) 0.028(5) -0.008(4) 0.009(4) 0.010(4)
O13D 0.033(5) 0.018(5) 0.049(7) 0.001(5) -0.002(5) 0.001(4)
O14D 0.029(5) 0.031(6) 0.026(6) -0.014(4) 0.004(4) 0.006(4)
O15D 0.040(6) 0.060(7) 0.023(6) 0.001(5) 0.005(5) 0.020(5)
O16D 0.026(5) 0.034(5) 0.022(5) 0.006(4) 0.010(4) 0.007(4)
O17D 0.027(5) 0.039(6) 0.025(5) 0.008(4) 0.019(4) 0.007(4)
O18D 0.017(4) 0.027(5) 0.022(5) 0.005(4) -0.003(4) 0.005(4)
O19D 0.012(4) 0.041(6) 0.031(6) -0.013(5) 0.004(4) -0.004(4)
N1D 0.022(6) 0.041(7) 0.016(6) -0.008(5) -0.001(5) 0.009(5)
N2D 0.040(6) 0.015(5) 0.017(6) 0.007(5) 0.004(5) 0.014(5)
N11D 0.017(5) 0.020(6) 0.028(6) -0.001(5) 0.010(5) 0.003(4)
N12D 0.008(4) 0.015(5) 0.037(7) -0.001(5) 0.001(5) 0.005(4)
C1D 0.016(6) 0.016(7) 0.037(9) -0.011(6) -0.004(6) 0.000(5)
C2D 0.040(8) 0.028(8) 0.011(7) -0.006(6) -0.003(6) 0.002(6)
C3D 0.021(7) 0.045(9) 0.029(9) -0.023(7) -0.005(6) 0.010(7)
C4D 0.009(6) 0.049(9) 0.034(9) -0.002(7) 0.010(6) -0.001(6)
C5D 0.015(6) 0.037(8) 0.030(8) 0.006(7) -0.005(6) 0.009(6)
C6D 0.025(3) 0.026(3) 0.025(3) 0.0033(11) 0.0048(12) 0.0091(13)
C7D 0.023(7) 0.051(10) 0.056(11) -0.003(8) -0.002(7) 0.017(7)
C8D 0.020(3) 0.021(3) 0.020(3) 0.0019(11) 0.0046(11) 0.0073(12)
C9D 0.017(6) 0.026(8) 0.046(9) 0.005(7) -0.001(6) 0.008(6)
C10D 0.024(7) 0.038(9) 0.019(7) -0.005(6) 0.007(6) 0.010(6)
C11D 0.026(7) 0.022(7) 0.027(8) -0.005(6) 0.004(6) 0.008(6)
C12D 0.014(6) 0.039(8) 0.022(8) -0.002(6) -0.002(6) -0.004(6)
C13D 0.025(7) 0.050(9) 0.009(7) -0.005(6) -0.001(6) 0.014(6)
C14D 0.019(6) 0.028(8) 0.042(9) -0.006(7) 0.006(6) 0.005(6)
C15D 0.019(6) 0.017(7) 0.031(8) 0.006(6) 0.001(6) 0.009(5)
C16D 0.036(8) 0.061(11) 0.047(10) 0.027(9) 0.002(8) 0.017(8)
C17D 0.066(12) 0.145(19) 0.051(11) 0.070(13) 0.050(10) 0.065(13)
C21D 0.015(6) 0.003(5) 0.053(10) 0.004(6) 0.015(6) 0.001(5)
C22D 0.012(6) 0.032(8) 0.031(8) 0.008(6) 0.015(6) -0.005(5)
C23D 0.026(7) 0.027(8) 0.051(10) 0.002(7) 0.029(7) 0.000(6)
C24D 0.022(6) 0.017(7) 0.037(9) -0.002(6) 0.007(6) 0.004(5)
C25D 0.030(3) 0.031(3) 0.032(3) 0.0040(11) 0.0061(12) 0.0105(14)
C26D 0.006(5) 0.035(8) 0.022(8) -0.020(6) -0.007(5) 0.004(5)
C27D 0.030(7) 0.040(9) 0.046(10) 0.015(7) 0.015(7) 0.008(6)
C28D 0.014(6) 0.020(7) 0.030(8) 0.003(6) 0.009(6) 0.002(5)
C29D 0.018(6) 0.015(6) 0.028(7) 0.005(5) 0.012(5) -0.005(5)
C30D 0.023(7) 0.022(8) 0.028(8) -0.007(6) -0.014(6) 0.001(6)
C31D 0.037(8) 0.029(8) 0.026(8) 0.008(6) 0.009(6) -0.006(6)
C32D 0.024(7) 0.038(9) 0.030(9) -0.008(7) 0.005(7) 0.000(6)
C33D 0.036(7) 0.010(6) 0.014(7) -0.003(5) 0.001(6) 0.002(5)
C34D 0.010(5) 0.021(7) 0.029(8) 0.007(6) 0.007(5) -0.003(5)
C35D 0.026(7) 0.009(6) 0.026(8) -0.009(6) -0.010(6) 0.006(5)
C36D 0.005(5) 0.026(7) 0.055(10) -0.017(7) -0.002(6) -0.004(5)
C37D 0.029(3) 0.029(3) 0.029(3) 0.0036(11) 0.0059(12) 0.0101(14)
Na1 0.014(2) 0.039(3) 0.022(3) 0.000(2) 0.003(2) 0.006(2)
Na2 0.023(3) 0.027(3) 0.029(3) -0.003(2) 0.009(2) 0.000(2)
Na3 0.045(3) 0.021(3) 0.026(3) -0.001(2) -0.002(3) 0.014(2)
Na4 0.031(3) 0.046(3) 0.039(3) 0.020(3) 0.009(3) 0.019(3)
Na5 0.023(3) 0.031(3) 0.035(3) -0.002(2) 0.005(2) 0.009(2)
Na6 0.038(3) 0.036(3) 0.030(3) -0.001(3) 0.008(3) 0.012(3)
Na7 0.057(4) 0.028(3) 0.031(3) 0.000(3) -0.004(3) 0.023(3)
Na8 0.050(5) 0.060(6) 0.053(6) 0.004(5) 0.014(5) 0.016(5)
Na9 0.023(3) 0.039(3) 0.037(3) -0.009(3) 0.006(2) 0.011(2)
Na10 0.047(3) 0.032(3) 0.048(4) 0.003(3) 0.003(3) 0.018(3)
Na11 0.079(5) 0.065(5) 0.049(5) 0.009(4) -0.012(4) 0.027(4)
Na12 0.092(6) 0.090(6) 0.087(6) 0.023(5) 0.041(5) 0.033(5)
Na13 0.080(6) 0.094(7) 0.089(7) 0.005(5) 0.019(5) 0.019(5)
Na14 0.071(5) 0.085(6) 0.115(7) 0.014(5) 0.039(5) 0.018(5)
Na15 0.088(6) 0.094(7) 0.095(7) 0.001(5) 0.023(5) 0.030(5)
Na16 0.093(6) 0.086(6) 0.083(6) 0.019(5) 0.022(5) 0.027(5)
Na17 0.014(5) 0.038(6) 0.026(6) 0.009(5) 0.007(4) 0.002(4)
O1W 0.039(5) 0.020(5) 0.052(7) 0.003(5) 0.023(5) 0.000(4)
O2W 0.032(5) 0.022(5) 0.041(6) 0.005(4) 0.009(5) 0.004(4)
O3W 0.031(5) 0.025(5) 0.042(6) 0.001(5) 0.010(5) 0.012(4)
O4W 0.024(5) 0.037(6) 0.053(7) 0.003(5) 0.008(5) 0.014(4)
O5W 0.035(5) 0.043(6) 0.040(6) 0.006(5) 0.008(5) 0.011(5)
O6W 0.066(7) 0.034(6) 0.060(8) 0.010(5) 0.024(6) 0.032(6)
O7W 0.058(7) 0.036(6) 0.033(6) 0.000(5) 0.005(5) 0.026(5)
O8W 0.050(6) 0.043(7) 0.043(7) 0.005(5) 0.001(5) -0.001(5)
O9W 0.030(6) 0.054(7) 0.077(9) 0.015(6) 0.011(6) 0.014(5)
O10W 0.082(9) 0.052(8) 0.078(10) 0.025(7) -0.033(8) 0.009(7)
O11W 0.045(6) 0.048(7) 0.049(7) 0.017(5) 0.017(5) 0.008(5)
O12W 0.058(7) 0.065(8) 0.077(9) 0.013(7) 0.009(7) 0.033(7)
O13W 0.122(11) 0.053(8) 0.048(8) 0.003(6) 0.000(8) 0.051(8)
O14W 0.047(8) 0.145(15) 0.168(16) 0.092(13) 0.036(9) 0.029(9)
O15W 0.072(9) 0.079(10) 0.077(10) 0.009(8) -0.031(7) 0.043(8)
O16W 0.077(9) 0.101(11) 0.092(10) 0.053(8) 0.053(8) 0.056(8)
O17W 0.125(11) 0.040(7) 0.086(10) 0.018(7) 0.063(9) 0.043(7)
O18W 0.124(12) 0.183(16) 0.135(14) 0.137(13) 0.105(11) 0.107(12)
O19W 0.076(9) 0.046(7) 0.116(11) 0.041(7) 0.038(8) 0.040(7)
O20W 0.233(19) 0.143(14) 0.059(9) 0.060(9) 0.082(11) 0.160(14)
O21W 0.069(9) 0.180(17) 0.073(10) -0.008(10) 0.008(8) 0.071(11)
O22W 0.133(13) 0.065(10) 0.080(11) 0.011(8) -0.012(9) 0.037(9)
O23W 0.195(9) 0.195(9) 0.195(9) 0.0291(17) 0.039(2) 0.066(3)

loop_
_atom_type_symbol
_atom_type_description
_atom_type_scat_dispersion_real
_atom_type_scat_dispersion_imag
_atom_type_scat_source
C C 0.0033 0.0016 'International Tables Vol C Tables 4.2.6.8 and 6.1.1.4'
H H 0.0000 0.0000 'International Tables Vol C Tables 4.2.6.8 and 6.1.1.4'
N N 0.0061 0.0033 'International Tables Vol C Tables 4.2.6.8 and 6.1.1.4'
O O 0.0106 0.0060 'International Tables Vol C Tables 4.2.6.8 and 6.1.1.4'
Na Na 0.0362 0.0249 'International Tables Vol C Tables 4.2.6.8 and 6.1.1.4'
Ho Ho -0.2175 4.6783 'International Tables Vol C Tables 4.2.6.8 and 6.1.1.4'

loop_
_geom_angle_atom_site_label_1
_geom_angle_atom_site_label_2
_geom_angle_atom_site_label_3
_geom_angle
_geom_angle_site_symmetry_1
_geom_angle_site_symmetry_3
O8 Ho2 O1 109.1(3) . .
O8 Ho2 O6 132.6(3) . .
O1 Ho2 O6 79.3(3) . .
O8 Ho2 O10 75.3(3) . .
O1 Ho2 O10 69.8(3) . .
O6 Ho2 O10 144.9(3) . .
O8 Ho2 O17 146.7(3) . .
O1 Ho2 O17 87.1(3) . .
O6 Ho2 O17 77.8(3) . .
O10 Ho2 O17 84.1(3) . .
O8 Ho2 O15 79.3(3) . .
O1 Ho2 O15 151.9(3) . .
O6 Ho2 O15 75.8(3) . .
O10 Ho2 O15 137.5(3) . .
O17 Ho2 O15 100.1(3) . .
O8 Ho2 N4 83.4(3) . .
O1 Ho2 N4 140.0(3) . .
O6 Ho2 N4 120.5(3) . .
O10 Ho2 N4 77.6(3) . .
O17 Ho2 N4 66.6(3) . .
O15 Ho2 N4 66.1(3) . .
O8 Ho2 N2 67.3(3) . .
O1 Ho2 N2 82.4(3) . .
O6 Ho2 N2 67.9(3) . .
O10 Ho2 N2 122.0(3) . .
O17 Ho2 N2 145.4(3) . .
O15 Ho2 N2 76.3(3) . .
N4 Ho2 N2 136.0(3) . .
O8 Ho2 Ho1 97.5(2) . .
O1 Ho2 Ho1 35.77(19) . .
O6 Ho2 Ho1 111.1(2) . .
O10 Ho2 Ho1 34.95(19) . .
O17 Ho2 Ho1 78.6(2) . .
O15 Ho2 Ho1 172.28(18) . .
N4 Ho2 Ho1 106.6(2) . .
N2 Ho2 Ho1 109.1(2) . .
O10 Ho1 O1 69.5(3) . .
O10 Ho1 O2 92.6(3) . .
O1 Ho1 O2 93.5(3) . .
O10 Ho1 O12 108.1(3) . .
O1 Ho1 O12 73.1(3) . .
O2 Ho1 O12 148.6(3) . .
O10 Ho1 O4 156.4(3) . .
O1 Ho1 O4 133.0(3) . .
O2 Ho1 O4 92.7(3) . .
O12 Ho1 O4 77.7(3) . .
O10 Ho1 O13 80.6(3) . .
O1 Ho1 O13 148.0(3) . .
O2 Ho1 O13 75.9(3) . .
O12 Ho1 O13 129.5(3) . .
O4 Ho1 O13 78.4(3) . .
O10 Ho1 N3 82.9(3) . .
O1 Ho1 N3 118.9(3) . .
O2 Ho1 N3 142.6(3) . .
O12 Ho1 N3 65.4(3) . .
O4 Ho1 N3 78.9(3) . .
O13 Ho1 N3 66.7(3) . .
O10 Ho1 N1 138.4(3) . .
O1 Ho1 N1 76.6(3) . .
O2 Ho1 N1 65.7(3) . .
O12 Ho1 N1 83.4(3) . .
O4 Ho1 N1 64.0(3) . .
O13 Ho1 N1 123.2(3) . .
N3 Ho1 N1 135.9(3) . .
O10 Ho1 Ho2 35.22(17) . .
O1 Ho1 Ho2 35.2(2) . .
O2 Ho1 Ho2 87.8(2) . .
O12 Ho1 Ho2 95.8(2) . .
O4 Ho1 Ho2 168.11(19) . .
O13 Ho1 Ho2 113.2(2) . .
N3 Ho1 Ho2 107.7(2) . .
N1 Ho1 Ho2 105.7(2) . .
C1 O1 Ho2 126.3(8) . .
C1 O1 Ho1 123.3(7) . .
Ho2 O1 Ho1 109.0(3) . .
C12 O4 Ho1 118.0(8) . .
C12 O5 Na3 153.4(8) . .
C11 O2 Ho1 123.2(8) . .
C11 O2 Na7 83.3(7) . .
Ho1 O2 Na7 150.2(4) . .
C11 O3 Na11 127.8(8) . .
C11 O3 Na7 91.3(8) . .
Na11 O3 Na7 88.4(4) . .
C16 O6 Ho2 125.1(7) . .
C16 O7 Na1 147.0(9) . .
C17 O8 Ho2 125.5(7) . .
C17 O9 Na17 125.6(9) . .
C18 O10 Ho1 126.2(7) . .
C18 O10 Ho2 121.9(7) . .
Ho1 O10 Ho2 109.8(3) . .
C29 O13 Ho1 126.7(9) . .
C28 O12 Ho1 123.5(8) . .
C28 O11 Na16 115.0(9) . .
C33 O15 Ho2 120.2(8) . .
C33 O15 Na12 109.1(8) . .
Ho2 O15 Na12 126.7(3) . .
C33 O16 Na2 125.2(8) . .
C34 O17 Ho2 125.2(8) . .
C34 O17 Na13 102.9(7) . .
Ho2 O17 Na13 129.0(4) . .
C34 O17 Na7 74.5(7) . .
Ho2 O17 Na7 152.0(4) . .
Na13 O17 Na7 48.8(2) . .
C34 O18 Na7 102.5(9) . .
C10 N1 C8 110.2(10) . .
C10 N1 C9 108.9(10) . .
C8 N1 C9 110.6(9) . .
C10 N1 Ho1 104.7(6) . .
C8 N1 Ho1 114.0(8) . .
C9 N1 Ho1 108.2(6) . .
C14 N2 C15 111.1(9) . .
C14 N2 C13 109.8(10) . .
C15 N2 C13 107.9(9) . .
C14 N2 Ho2 114.2(7) . .
C15 N2 Ho2 108.3(7) . .
C13 N2 Ho2 105.2(7) . .
C26 N3 C27 112.7(10) . .
C26 N3 C25 111.3(10) . .
C27 N3 C25 112.5(10) . .
C26 N3 Ho1 107.1(7) . .
C27 N3 Ho1 110.5(7) . .
C25 N3 Ho1 102.1(7) . .
C32 N4 C31 110.7(9) . .
C32 N4 C30 107.1(9) . .
C31 N4 C30 112.9(8) . .
C32 N4 Ho2 104.6(7) . .
C31 N4 Ho2 106.4(7) . .
C30 N4 Ho2 114.9(7) . .
O1 C1 C6 120.8(11) . .
O1 C1 C2 119.6(13) . .
C6 C1 C2 119.7(12) . .
C1 C2 C3 120.8(13) . .
C1 C2 C8 120.9(12) . .
C3 C2 C8 118.3(12) . .
C4 C3 C2 119.4(12) . .
C3 C4 C5 119.8(12) . .
C3 C4 C7 121.5(11) . .
C5 C4 C7 118.7(13) . .
C6 C5 C4 120.0(14) . .
C1 C6 C5 120.3(13) . .
C1 C6 C13 121.0(12) . .
C5 C6 C13 118.6(14) . .
N1 C8 C2 115.3(10) . .
N1 C10 C12 109.9(10) . .
O5 C12 O4 122.4(10) . .
O5 C12 C10 119.9(11) . .
O4 C12 C10 117.7(11) . .
N1 C9 C11 110.4(10) . .
O3 C11 O2 123.0(13) . .
O3 C11 C9 118.7(12) . .
O2 C11 C9 118.3(12) . .
O3 C11 Na7 62.6(7) . .
O2 C11 Na7 69.3(7) . .
C9 C11 Na7 148.5(8) . .
C6 C13 N2 113.8(10) . .
N2 C14 C16 110.0(11) . .
O7 C16 O6 124.2(13) . .
O7 C16 C14 116.5(13) . .
O6 C16 C14 119.3(10) . .
C17 C15 N2 114.3(10) . .
O9 C17 O8 124.4(12) . .
O9 C17 C15 120.2(12) . .
O8 C17 C15 115.4(10) . .
O10 C18 C19 120.4(11) . .
O10 C18 C23 119.4(9) . .
C19 C18 C23 120.2(11) . .
C20 C19 C18 119.2(12) . .
C20 C19 C25 120.6(11) . .
C18 C19 C25 120.0(10) . .
C21 C20 C19 121.0(12) . .
C20 C21 C22 118.5(11) . .
C20 C21 C24 119.8(11) . .
C22 C21 C24 121.7(12) . .
C23 C22 C21 121.5(13) . .
C22 C23 C18 119.3(11) . .
C22 C23 C30 120.4(12) . .
C18 C23 C30 119.9(9) . .
N3 C25 C19 115.1(11) . .
N3 C27 C29 114.5(9) . .
O13 C29 O14 127.8(14) . .
O13 C29 C27 117.6(12) . .
O14 C29 C27 113.6(10) . .
N3 C26 C28 115.2(10) . .
O12 C28 O11 123.6(13) . .
O12 C28 C26 117.4(12) . .
O11 C28 C26 119.0(12) . .
C23 C30 N4 115.6(10) . .
N4 C31 C33 110.7(9) . .
O16 C33 O15 121.9(11) . .
O16 C33 C31 121.2(11) . .
O15 C33 C31 116.9(12) . .
N4 C32 C34 112.7(10) . .
O18 C34 O17 128.9(13) . .
O18 C34 C32 118.1(13) . .
O17 C34 C32 112.9(11) . .
O18 C34 Na7 53.0(7) . .
O17 C34 Na7 80.6(8) . .
C32 C34 Na7 151.5(9) . .
O8B Ho3 O6B 134.4(3) . .
O8B Ho3 O11B 142.7(3) . .
O6B Ho3 O11B 73.2(3) . .
O8B Ho3 O1B 76.8(3) . .
O6B Ho3 O1B 104.1(3) . .
O11B Ho3 O1B 71.1(3) . .
O8B Ho3 O14B 82.6(3) . .
O6B Ho3 O14B 78.3(3) . .
O11B Ho3 O14B 133.4(3) . .
O1B Ho3 O14B 153.0(3) . .
O8B Ho3 O12B 73.8(3) . .
O6B Ho3 O12B 150.3(3) . .
O11B Ho3 O12B 87.7(3) . .
O1B Ho3 O12B 90.3(3) . .
O14B Ho3 O12B 100.6(3) . .
O8B Ho3 N2B 68.5(3) . .
O6B Ho3 N2B 66.8(3) . .
O11B Ho3 N2B 122.3(3) . .
O1B Ho3 N2B 80.2(3) . .
O14B Ho3 N2B 76.1(3) . .
O12B Ho3 N2B 142.3(3) . .
O8B Ho3 N11B 121.3(3) . .
O6B Ho3 N11B 87.1(3) . .
O11B Ho3 N11B 77.0(3) . .
O1B Ho3 N11B 141.0(3) . .
O14B Ho3 N11B 65.4(3) . .
O12B Ho3 N11B 66.2(3) . .
N2B Ho3 N11B 137.2(3) . .
O8B Ho3 Ho4 108.7(2) . .
O6B Ho3 Ho4 92.63(19) . .
O11B Ho3 Ho4 35.8(2) . .
O1B Ho3 Ho4 35.81(18) . .
O14B Ho3 Ho4 168.73(19) . .
O12B Ho3 Ho4 83.9(2) . .
N2B Ho3 Ho4 106.7(2) . .
N11B Ho3 Ho4 107.9(2) . .
O16B Ho4 O1B 73.2(3) . .
O16B Ho4 O18B 132.4(3) . .
O1B Ho4 O18B 146.7(3) . .
O16B Ho4 O11B 106.7(3) . .
O1B Ho4 O11B 71.5(3) . .
O18B Ho4 O11B 79.5(3) . .
O16B Ho4 O4B 150.3(3) . .
O1B Ho4 O4B 88.1(3) . .
O18B Ho4 O4B 74.7(3) . .
O11B Ho4 O4B 88.3(3) . .
O16B Ho4 O2B 79.7(3) . .
O1B Ho4 O2B 133.6(3) . .
O18B Ho4 O2B 78.0(3) . .
O11B Ho4 O2B 154.0(3) . .
O4B Ho4 O2B 98.3(3) . .
O16B Ho4 N12B 67.1(3) . .
O1B Ho4 N12B 121.7(3) . .
O18B Ho4 N12B 67.5(3) . .
O11B Ho4 N12B 80.9(3) . .
O4B Ho4 N12B 142.0(3) . .
O2B Ho4 N12B 78.5(3) . .
O16B Ho4 N1B 86.7(3) . .
O1B Ho4 N1B 76.6(3) . .
O18B Ho4 N1B 119.5(3) . .
O11B Ho4 N1B 139.6(3) . .
O4B Ho4 N1B 66.3(3) . .
O2B Ho4 N1B 64.7(3) . .
N12B Ho4 N1B 138.3(3) . .
O16B Ho4 Ho3 94.2(2) . .
O1B Ho4 Ho3 36.0(2) . .
O18B Ho4 Ho3 112.2(2) . .
O11B Ho4 Ho3 36.01(19) . .
O4B Ho4 Ho3 82.9(2) . .
O2B Ho4 Ho3 169.6(2) . .
N12B Ho4 Ho3 106.9(2) . .
N1B Ho4 Ho3 106.91(18) . .
C1B O1B Ho4 122.3(6) . .
C1B O1B Ho3 127.6(7) . .
Ho4 O1B Ho3 108.2(3) . .
C10B O2B Ho4 124.1(7) . .
C10B O2B Na1 89.8(7) . 2_657
Ho4 O2B Na1 146.1(4) . 2_657
C10B O3B Na5 131.5(9) . .
C10B O3B Na1 85.8(7) . 2_657
Na5 O3B Na1 117.7(3) . 2_657
C12B O4B Ho4 124.2(8) . .
C15B O6B Ho3 123.0(7) . .
C17B O8B Ho3 124.9(7) . .
C17B O8B Na6 96.0(7) . 2_757
Ho3 O8B Na6 137.4(4) . 2_757
C17B O9B Na7 135.1(9) . .
C17B O9B Na6 89.6(8) . 2_757
Na7 O9B Na6 133.9(4) . 2_757
C21B O11B Ho4 127.0(6) . .
C21B O11B Ho3 123.0(6) . .
Ho4 O11B Ho3 108.2(3) . .
C30B O12B Ho3 123.4(8) . .
C30B O12B Na15 107.2(8) . .
Ho3 O12B Na15 125.5(4) . .
C30B O13B Na3 117.8(8) . 2_767
C32B O14B Ho3 122.5(8) . .
C32B O15B Na3 139.4(9) . 1_545
C32B O15B Na6 125.2(9) . .
Na3 O15B Na6 94.6(4) 1_545 .
C35B O16B Ho4 124.0(8) . .
C35B O17B Na13 119.1(8) . 2_657
C37B O18B Ho4 125.4(8) . .
C11B N1B C9B 110.6(9) . .
C11B N1B C8B 107.0(9) . .
C9B N1B C8B 110.6(10) . .
C11B N1B Ho4 106.2(7) . .
C9B N1B Ho4 107.2(7) . .
C8B N1B Ho4 115.2(7) . .
C16B N2B C14B 112.2(9) . .
C16B N2B C13B 109.7(9) . .
C14B N2B C13B 108.2(9) . .
C16B N2B Ho3 111.1(7) . .
C14B N2B Ho3 107.4(7) . .
C13B N2B Ho3 108.1(7) . .
C31B N11B C28B 112.9(9) . .
C31B N11B C29B 109.3(8) . .
C28B N11B C29B 107.1(9) . .
C31B N11B Ho3 107.4(7) . .
C28B N11B Ho3 115.8(7) . .
C29B N11B Ho3 103.8(7) . .
C36B N12B C34B 111.7(9) . .
C36B N12B C33B 110.9(10) . .
C34B N12B C33B 108.2(10) . .
C36B N12B Ho4 111.2(7) . .
C34B N12B Ho4 108.2(7) . .
C33B N12B Ho4 106.5(7) . .
O1B C1B C6B 121.2(11) . .
O1B C1B C2B 121.0(11) . .
C6B C1B C2B 117.7(12) . .
C3B C2B C1B 119.2(12) . .
C3B C2B C8B 121.0(12) . .
C1B C2B C8B 119.1(12) . .
C4B C3B C2B 123.5(14) . .
C3B C4B C5B 116.7(13) . .
C3B C4B C7B 122.4(14) . .
C5B C4B C7B 120.9(14) . .
C4B C5B C6B 123.2(13) . .
C5B C6B C1B 119.3(12) . .
C5B C6B C13B 120.2(13) . .
C1B C6B C13B 120.4(12) . .
C2B C8B N1B 111.7(10) . .
N1B C9B C10B 109.1(10) . .
O3B C10B O2B 128.7(11) . .
O3B C10B C9B 116.9(11) . .
O2B C10B C9B 114.2(10) . .
O3B C10B Na1 67.7(7) . 2_657
O2B C10B Na1 62.9(6) . 2_657
C9B C10B Na1 159.9(9) . 2_657
N1B C11B C12B 110.7(10) . .
O5B C12B O4B 125.8(14) . .
O5B C12B C11B 119.1(13) . .
O4B C12B C11B 115.1(11) . .
C6B C13B N2B 115.9(9) . .
N2B C14B C15B 111.0(11) . .
O6B C15B O7B 125.5(11) . .
O6B C15B C14B 117.2(11) . .
O7B C15B C14B 117.2(12) . .
N2B C16B C17B 112.3(10) . .
O9B C17B O8B 122.2(11) . .
O9B C17B C16B 121.2(11) . .
O8B C17B C16B 116.6(10) . .
O9B C17B Na6 65.1(7) . 2_757
O8B C17B Na6 57.1(6) . 2_757
C16B C17B Na6 173.7(9) . 2_757
O11B C21B C22B 119.3(10) . .
O11B C21B C26B 121.0(11) . .
C22B C21B C26B 119.6(11) . .
C23B C22B C21B 120.0(11) . .
C23B C22B C28B 117.5(11) . .
C21B C22B C28B 122.4(11) . .
C22B C23B C24B 122.0(11) . .
C25B C24B C23B 116.8(12) . .
C25B C24B C27B 121.5(11) . .
C23B C24B C27B 121.7(12) . .
C24B C25B C26B 122.7(10) . .
C25B C26B C21B 118.9(11) . .
C25B C26B C33B 120.8(10) . .
C21B C26B C33B 120.1(11) . .
C22B C28B N11B 111.9(10) . .
C30B C29B N11B 111.2(9) . .
O13B C30B O12B 125.0(13) . .
O13B C30B C29B 120.6(12) . .
O12B C30B C29B 114.4(11) . .
O13B C30B Na3 41.8(6) . 2_767
O12B C30B Na3 94.4(7) . 2_767
C29B C30B Na3 136.5(7) . 2_767
N11B C31B C32B 111.3(10) . .
O15B C32B O14B 124.2(13) . .
O15B C32B C31B 120.6(12) . .
O14B C32B C31B 115.2(11) . .
C26B C33B N12B 114.6(10) . .
N12B C34B C35B 112.7(9) . .
O17B C35B O16B 124.1(11) . .
O17B C35B C34B 118.6(10) . .
O16B C35B C34B 117.2(11) . .
N12B C36B C37B 115.1(9) . .
O19B C37B O18B 121.5(13) . .
O19B C37B C36B 121.9(11) . .
O18B C37B C36B 116.4(11) . .
O1C Ho5 O8C 106.0(3) . .
O1C Ho5 O11C 69.5(3) . .
O8C Ho5 O11C 74.6(3) . .
O1C Ho5 O6C 79.7(3) . .
O8C Ho5 O6C 131.4(3) . .
O11C Ho5 O6C 145.1(3) . .
O1C Ho5 O14C 90.4(3) . .
O8C Ho5 O14C 150.6(3) . .
O11C Ho5 O14C 89.2(3) . .
O6C Ho5 O14C 74.8(3) . .
O1C Ho5 O12C 153.4(3) . .
O8C Ho5 O12C 76.8(3) . .
O11C Ho5 O12C 134.7(3) . .
O6C Ho5 O12C 79.2(3) . .
O14C Ho5 O12C 99.4(3) . .
O1C Ho5 N11C 141.2(3) . .
O8C Ho5 N11C 85.6(3) . .
O11C Ho5 N11C 78.6(3) . .
O6C Ho5 N11C 120.5(3) . .
O14C Ho5 N11C 67.0(3) . .
O12C Ho5 N11C 64.8(3) . .
O1C Ho5 N2C 80.5(3) . .
O8C Ho5 N2C 66.0(3) . .
O11C Ho5 N2C 120.7(3) . .
O6C Ho5 N2C 67.6(3) . .
O14C Ho5 N2C 142.2(3) . .
O12C Ho5 N2C 76.6(3) . .
N11C Ho5 N2C 136.4(3) . .
O1C Ho5 Ho6 35.7(2) . .
O8C Ho5 Ho6 95.6(2) . .
O11C Ho5 Ho6 34.8(2) . .
O6C Ho5 Ho6 111.3(2) . .
O14C Ho5 Ho6 83.5(2) . .
O12C Ho5 Ho6 169.4(2) . .
N11C Ho5 Ho6 107.7(2) . .
N2C Ho5 Ho6 107.4(2) . .
O11C Ho6 O18C 80.2(3) . .
O11C Ho6 O4C 88.8(3) . .
O18C Ho6 O4C 72.4(3) . .
O11C Ho6 O16C 107.1(3) . .
O18C Ho6 O16C 133.4(3) . .
O4C Ho6 O16C 150.7(3) . .
O11C Ho6 O1C 69.4(3) . .
O18C Ho6 O1C 144.7(3) . .
O4C Ho6 O1C 89.0(3) . .
O16C Ho6 O1C 74.6(3) . .
O11C Ho6 O2C 155.2(3) . .
O18C Ho6 O2C 79.0(3) . .
O4C Ho6 O2C 97.5(3) . .
O16C Ho6 O2C 78.4(3) . .
O1C Ho6 O2C 134.4(3) . .
O11C Ho6 N12C 82.0(3) . .
O18C Ho6 N12C 68.3(3) . .
O4C Ho6 N12C 140.6(3) . .
O16C Ho6 N12C 67.4(4) . .
O1C Ho6 N12C 122.3(3) . .
O2C Ho6 N12C 77.9(3) . .
O11C Ho6 N1C 138.7(3) . .
O18C Ho6 N1C 119.3(3) . .
O4C Ho6 N1C 66.7(3) . .
O16C Ho6 N1C 85.9(3) . .
O1C Ho6 N1C 77.2(3) . .
O2C Ho6 N1C 64.7(3) . .
N12C Ho6 N1C 137.8(3) . .
O11C Ho6 Ho5 35.5(2) . .
O18C Ho6 Ho5 111.2(2) . .
O4C Ho6 Ho5 82.5(2) . .
O16C Ho6 Ho5 96.3(2) . .
O1C Ho6 Ho5 34.9(2) . .
O2C Ho6 Ho5 169.1(2) . .
N12C Ho6 Ho5 109.0(2) . .
N1C Ho6 Ho5 105.73(19) . .
C1C O1C Ho5 127.6(7) . .
C1C O1C Ho6 121.8(7) . .
Ho5 O1C Ho6 109.5(4) . .
C10C O2C Ho6 120.1(7) . .
C10C O2C Na2 92.5(7) . .
Ho6 O2C Na2 147.1(4) . .
C10C O3C Na2 85.3(8) . .
C12C O4C Ho6 121.6(8) . .
C15C O6C Ho5 124.6(8) . .
C17C O8C Ho5 125.7(9) . .
C21C O11C Ho6 126.7(7) . .
C21C O11C Ho5 122.8(7) . .
Ho6 O11C Ho5 109.7(4) . .
C30C O12C Ho5 119.3(7) . .
C30C O13C Na9 131.0(9) . 2_756
C32C O14C Ho5 122.9(9) . .
C32C O15C Na10 118.6(8) . .
C35C O16C Ho6 123.5(9) . .
C37C O18C Ho6 126.4(9) . .
C9C N1C C8C 109.4(9) . .
C9C N1C C11C 109.7(10) . .
C8C N1C C11C 107.6(8) . .
C9C N1C Ho6 107.4(6) . .
C8C N1C Ho6 115.5(7) . .
C11C N1C Ho6 107.3(7) . .
C14C N2C C13C 108.9(10) . .
C14C N2C C16C 111.2(11) . .
C13C N2C C16C 111.1(10) . .
C14C N2C Ho5 111.4(8) . .
C13C N2C Ho5 106.4(7) . .
C16C N2C Ho5 107.7(8) . .
C29C N11C C31C 109.4(10) . .
C29C N11C C28C 109.0(10) . .
C31C N11C C28C 103.9(10) . .
C29C N11C Ho5 110.5(8) . .
C31C N11C Ho5 107.3(8) . .
C28C N11C Ho5 116.4(7) . .
C34C N12C C33C 106.6(10) . .
C34C N12C C36C 114.3(10) . .
C33C N12C C36C 112.2(10) . .
C34C N12C Ho6 108.0(8) . .
C33C N12C Ho6 105.2(6) . .
C36C N12C Ho6 110.1(7) . .
O1C C1C C6C 120.9(12) . .
O1C C1C C2C 121.3(12) . .
C6C C1C C2C 117.8(12) . .
C3C C2C C1C 120.3(13) . .
C3C C2C C8C 119.6(12) . .
C1C C2C C8C 120.1(11) . .
C2C C3C C4C 122.4(13) . .
C5C C4C C3C 116.8(13) . .
C5C C4C C7C 123.2(15) . .
C3C C4C C7C 120.1(15) . .
C6C C5C C4C 121.7(15) . .
C5C C6C C1C 120.9(14) . .
C5C C6C C13C 119.1(15) . .
C1C C6C C13C 119.9(13) . .
C2C C8C N1C 117.5(9) . .
N1C C9C C10C 108.9(10) . .
O3C C10C O2C 124.5(11) . .
O3C C10C C9C 118.1(12) . .
O2C C10C C9C 117.4(10) . .
O3C C10C Na2 68.2(7) . .
O2C C10C Na2 60.4(6) . .
C9C C10C Na2 157.8(9) . .
C12C C11C N1C 108.8(11) . .
O5C C12C O4C 120.6(12) . .
O5C C12C C11C 119.6(13) . .
O4C C12C C11C 119.8(11) . .
C6C C13C N2C 117.1(10) . .
N2C C14C C15C 112.4(11) . .
O7C C15C O6C 123.1(14) . .
O7C C15C C14C 119.9(13) . .
O6C C15C C14C 116.6(12) . .
N2C C16C C17C 113.3(12) . .
O9C C17C O8C 127.0(14) . .
O9C C17C C16C 118.3(13) . .
O8C C17C C16C 114.6(13) . .
O11C C21C C22C 119.0(12) . .
O11C C21C C26C 122.4(11) . .
C22C C21C C26C 118.5(12) . .
C21C C22C C23C 117.7(12) . .
C21C C22C C33C 121.4(12) . .
C23C C22C C33C 120.8(10) . .
C24C C23C C22C 124.4(12) . .
C23C C24C C25C 117.1(13) . .
C23C C24C C27C 121.8(13) . .
C25C C24C C27C 121.2(13) . .
C26C C25C C24C 120.2(13) . .
C25C C26C C21C 122.0(12) . .
C25C C26C C28C 118.8(12) . .
C21C C26C C28C 119.0(12) . .
N11C C28C C26C 114.6(11) . .
N11C C29C C30C 107.0(11) . .
O13C C30C O12C 120.3(12) . .
O13C C30C C29C 120.4(14) . .
O12C C30C C29C 119.3(12) . .
N11C C31C C32C 109.7(11) . .
O14C C32C O15C 125.1(14) . .
O14C C32C C31C 116.1(13) . .
O15C C32C C31C 118.6(13) . .
O14C C32C Na10 95.3(8) . .
O15C C32C Na10 40.5(6) . .
C31C C32C Na10 134.2(8) . .
N12C C33C C22C 112.7(11) . .
N12C C34C C35C 114.0(10) . .
O17C C35C O16C 123.5(15) . .
O17C C35C C34C 119.3(12) . .
O16C C35C C34C 117.2(13) . .
C37C C36C N12C 114.4(10) . .
O19C C37C O18C 126.2(15) . .
O19C C37C C36C 119.0(13) . .
O18C C37C C36C 114.7(13) . .
O11D Ho7 O18D 80.0(3) . .
O11D Ho7 O16D 109.8(3) . .
O18D Ho7 O16D 132.1(3) . .
O11D Ho7 O1D 69.6(3) . .
O18D Ho7 O1D 146.0(3) . .
O16D Ho7 O1D 74.5(3) . .
O11D Ho7 O8D 85.2(3) . .
O18D Ho7 O8D 75.8(3) . .
O16D Ho7 O8D 149.1(3) . .
O1D Ho7 O8D 86.6(4) . .
O11D Ho7 O6D 153.2(3) . .
O18D Ho7 O6D 76.4(3) . .
O16D Ho7 O6D 78.0(3) . .
O1D Ho7 O6D 136.3(3) . .
O8D Ho7 O6D 101.0(4) . .
O11D Ho7 N2D 139.1(3) . .
O18D Ho7 N2D 120.5(3) . .
O16D Ho7 N2D 83.2(3) . .
O1D Ho7 N2D 77.6(3) . .
O8D Ho7 N2D 68.8(3) . .
O6D Ho7 N2D 65.8(3) . .
O11D Ho7 N12D 82.2(3) . .
O18D Ho7 N12D 68.0(3) . .
O16D Ho7 N12D 67.3(3) . .
O1D Ho7 N12D 120.3(3) . .
O8D Ho7 N12D 143.2(3) . .
O6D Ho7 N12D 77.4(3) . .
N2D Ho7 N12D 136.9(3) . .
O11D Ho7 Ho8 35.78(19) . .
O18D Ho7 Ho8 112.5(2) . .
O16D Ho7 Ho8 96.7(2) . .
O1D Ho7 Ho8 34.5(2) . .
O8D Ho7 Ho8 79.6(3) . .
O6D Ho7 Ho8 170.78(19) . .
N2D Ho7 Ho8 106.3(2) . .
N12D Ho7 Ho8 107.8(2) . .
O1D Ho8 O12D 155.9(3) . .
O1D Ho8 O2D 105.8(3) . .
O12D Ho8 O2D 76.9(3) . .
O1D Ho8 O11D 69.0(3) . .
O12D Ho8 O11D 132.5(3) . .
O2D Ho8 O11D 71.7(3) . .
O1D Ho8 O14D 91.4(3) . .
O12D Ho8 O14D 97.9(3) . .
O2D Ho8 O14D 148.7(3) . .
O11D Ho8 O14D 91.3(3) . .
O1D Ho8 O4D 80.5(3) . .
O12D Ho8 O4D 80.2(3) . .
O2D Ho8 O4D 131.5(3) . .
O11D Ho8 O4D 146.8(3) . .
O14D Ho8 O4D 76.2(3) . .
O1D Ho8 N1D 81.7(3) . .
O12D Ho8 N1D 77.5(3) . .
O2D Ho8 N1D 66.4(3) . .
O11D Ho8 N1D 118.7(3) . .
O14D Ho8 N1D 143.5(3) . .
O4D Ho8 N1D 67.3(3) . .
O1D Ho8 N11D 138.7(3) . .
O12D Ho8 N11D 65.0(3) . .
O2D Ho8 N11D 83.8(3) . .
O11D Ho8 N11D 76.8(3) . .
O14D Ho8 N11D 66.5(3) . .
O4D Ho8 N11D 123.1(3) . .
N1D Ho8 N11D 136.6(3) . .
O1D Ho8 Ho7 35.20(18) . .
O12D Ho8 Ho7 166.8(2) . .
O2D Ho8 Ho7 92.9(2) . .
O11D Ho8 Ho7 34.5(2) . .
O14D Ho8 Ho7 86.4(2) . .
O4D Ho8 Ho7 113.0(2) . .
N1D Ho8 Ho7 106.3(2) . .
N11D Ho8 Ho7 106.0(2) . .
C1D O1D Ho8 126.7(7) . .
C1D O1D Ho7 121.1(7) . .
Ho8 O1D Ho7 110.3(3) . .
C10D O2D Ho8 124.5(8) . .
C12D O4D Ho8 125.1(9) . .
C12D O5D Na17 120.4(8) . .
C15D O6D Ho7 121.2(8) . .
C15D O6D Na14 106.5(7) . .
Ho7 O6D Na14 127.0(3) . .
C15D O7D Na1 126.7(8) . 1_665
C17D O8D Ho7 122.4(9) . .
C21D O11D Ho7 126.7(7) . .
C21D O11D Ho8 121.5(7) . .
Ho7 O11D Ho8 109.7(3) . .
C30D O12D Ho8 121.5(8) . .
C30D O12D Na9 89.7(8) . .
Ho8 O12D Na9 148.8(4) . .
C30D O13D Na10 152.9(9) . .
C30D O13D Na9 85.4(8) . .
Na10 O13D Na9 84.4(3) . .
C32D O14D Ho8 120.1(10) . .
C32D O15D Na8 124.5(8) . .
C35D O16D Ho7 126.5(7) . .
C37D O18D Ho7 128.1(7) . .
C37D O19D Na2 146.5(9) . 1_665
C8D N1D C11D 110.5(9) . .
C8D N1D C9D 108.1(10) . .
C11D N1D C9D 111.0(10) . .
C8D N1D Ho8 105.9(7) . .
C11D N1D Ho8 112.4(7) . .
C9D N1D Ho8 108.9(7) . .
C14D N2D C13D 112.8(9) . .
C14D N2D C16D 111.5(11) . .
C13D N2D C16D 106.4(10) . .
C14D N2D Ho7 106.8(8) . .
C13D N2D Ho7 115.6(8) . .
C16D N2D Ho7 103.5(8) . .
C29D N11D C28D 114.7(10) . .
C29D N11D C31D 107.0(10) . .
C28D N11D C31D 108.5(9) . .
C29D N11D Ho8 105.9(6) . .
C28D N11D Ho8 114.5(7) . .
C31D N11D Ho8 105.5(7) . .
C36D N12D C33D 111.3(9) . .
C36D N12D C34D 112.0(9) . .
C33D N12D C34D 107.6(9) . .
C36D N12D Ho7 110.8(8) . .
C33D N12D Ho7 105.3(7) . .
C34D N12D Ho7 109.5(7) . .
O1D C1D C6D 119.6(11) . .
O1D C1D C2D 118.9(12) . .
C6D C1D C2D 121.4(12) . .
C3D C2D C1D 116.3(14) . .
C3D C2D C8D 122.2(12) . .
C1D C2D C8D 121.5(12) . .
C4D C3D C2D 123.6(14) . .
C3D C4D C5D 117.7(11) . .
C3D C4D C7D 120.6(12) . .
C5D C4D C7D 121.7(13) . .
C4D C5D C6D 121.7(13) . .
C1D C6D C5D 119.3(11) . .
C1D C6D C13D 121.3(11) . .
C5D C6D C13D 119.4(12) . .
N1D C8D C2D 115.0(11) . .
N1D C9D C10D 113.4(11) . .
O3D C10D O2D 123.5(12) . .
O3D C10D C9D 120.8(12) . .
O2D C10D C9D 115.5(12) . .
N1D C11D C12D 114.0(10) . .
O5D C12D O4D 124.4(13) . .
O5D C12D C11D 117.4(10) . .
O4D C12D C11D 118.1(11) . .
N2D C13D C6D 114.8(10) . .
N2D C14D C15D 111.9(10) . .
O7D C15D O6D 122.5(11) . .
O7D C15D C14D 120.7(11) . .
O6D C15D C14D 116.7(12) . .
N2D C16D C17D 112.3(13) . .
O8D C17D O9DA 119.4(18) . .
O8D C17D O9DB 130.0(17) . .
O9DA C17D O9DB 60.2(14) . .
O8D C17D C16D 115.8(13) . .
O9DA C17D C16D 123.0(16) . .
O9DB C17D C16D 94.0(18) . .
O11D C21D C26D 122.1(11) . .
O11D C21D C22D 117.5(12) . .
C26D C21D C22D 120.4(11) . .
C21D C22D C23D 118.7(12) . .
C21D C22D C28D 121.6(11) . .
C23D C22D C28D 119.6(11) . .
C24D C23D C22D 122.0(11) . .
C23D C24D C25D 117.4(12) . .
C23D C24D C27D 122.9(12) . .
C25D C24D C27D 119.7(13) . .
C26D C25D C24D 119.6(12) . .
C21D C26D C25D 121.9(11) . .
C21D C26D C33D 120.4(11) . .
C25D C26D C33D 117.6(12) . .
N11D C28D C22D 112.2(9) . .
N11D C29D C30D 112.2(10) . .
O12D C30D O13D 126.1(11) . .
O12D C30D C29D 116.1(12) . .
O13D C30D C29D 117.8(12) . .
O12D C30D Na9 62.8(6) . .
O13D C30D Na9 67.2(7) . .
C29D C30D Na9 158.0(9) . .
N11D C31D C32D 110.4(11) . .
O14D C32D O15D 123.5(15) . .
O14D C32D C31D 120.3(14) . .
O15D C32D C31D 116.2(12) . .
C26D C33D N12D 115.1(9) . .
N12D C34D C35D 114.0(10) . .
O17D C35D O16D 126.5(12) . .
O17D C35D C34D 119.0(11) . .
O16D C35D C34D 114.4(10) . .
N12D C36D C37D 113.9(11) . .
O19D C37D O18D 130.1(12) . .
O19D C37D C36D 114.5(12) . .
O18D C37D C36D 115.3(10) . .
O7 Na1 O7D 174.1(4) . 1_445
O7 Na1 Na14 94.8(3) . 1_445
O7D Na1 Na14 88.5(3) 1_445 1_445
O7 Na1 O2B 95.4(3) . 2_657
O7D Na1 O2B 85.0(3) 1_445 2_657
Na14 Na1 O2B 140.5(4) 1_445 2_657
O7 Na1 O15W 82.5(4) . .
O7D Na1 O15W 92.2(4) 1_445 .
Na14 Na1 O15W 98.5(4) 1_445 .
O2B Na1 O15W 120.6(4) 2_657 .
O7 Na1 O3B 97.6(4) . 2_657
O7D Na1 O3B 87.4(3) 1_445 2_657
Na14 Na1 O3B 87.5(3) 1_445 2_657
O2B Na1 O3B 53.4(3) 2_657 2_657
O15W Na1 O3B 174.0(4) . 2_657
O7 Na1 C10B 100.9(4) . 2_657
O7D Na1 C10B 82.2(4) 1_445 2_657
Na14 Na1 C10B 113.2(4) 1_445 2_657
O2B Na1 C10B 27.4(3) 2_657 2_657
O15W Na1 C10B 147.6(5) . 2_657
O3B Na1 C10B 26.5(3) 2_657 2_657
O7 Na1 Na12 64.0(3) . .
O7D Na1 Na12 121.4(3) 1_445 .
Na14 Na1 Na12 45.2(3) 1_445 .
O2B Na1 Na12 108.3(3) 2_657 .
O15W Na1 Na12 122.7(4) . .
O3B Na1 Na12 62.2(2) 2_657 .
C10B Na1 Na12 86.5(3) 2_657 .
O7 Na1 Na5 73.8(3) . 2_657
O7D Na1 Na5 111.8(3) 1_445 2_657
Na14 Na1 Na5 72.8(3) 1_445 2_657
O2B Na1 Na5 73.7(2) 2_657 2_657
O15W Na1 Na5 153.8(4) . 2_657
O3B Na1 Na5 29.41(19) 2_657 2_657
C10B Na1 Na5 51.4(3) 2_657 2_657
Na12 Na1 Na5 35.30(14) . 2_657
O19D Na2 O20W 82.8(6) 1_445 .
O19D Na2 O16 169.8(4) 1_445 .
O20W Na2 O16 87.8(6) . .
O19D Na2 O2C 95.9(3) 1_445 .
O20W Na2 O2C 117.6(4) . .
O16 Na2 O2C 84.9(3) . .
O19D Na2 Na12 92.6(3) 1_445 .
O20W Na2 Na12 97.5(4) . .
O16 Na2 Na12 92.5(3) . .
O2C Na2 Na12 144.6(4) . .
O19D Na2 O3C 96.9(4) 1_445 .
O20W Na2 O3C 170.0(4) . .
O16 Na2 O3C 91.7(4) . .
O2C Na2 O3C 52.4(3) . .
Na12 Na2 O3C 92.5(3) . .
O19D Na2 C10C 102.6(4) 1_445 .
O20W Na2 C10C 143.9(5) . .
O16 Na2 C10C 82.8(4) . .
O2C Na2 C10C 27.0(3) . .
Na12 Na2 C10C 117.6(4) . .
O3C Na2 C10C 26.5(3) . .
O19D Na2 Na14 64.8(3) 1_445 1_445
O20W Na2 Na14 123.8(4) . 1_445
O16 Na2 Na14 124.3(3) . 1_445
O2C Na2 Na14 110.7(3) . 1_445
Na12 Na2 Na14 44.2(3) . 1_445
O3C Na2 Na14 64.2(3) . 1_445
C10C Na2 Na14 89.6(3) . 1_445
O5 Na3 O13B 170.5(4) . 2_767
O5 Na3 O15B 98.0(4) . 1_565
O13B Na3 O15B 90.8(4) 2_767 1_565
O5 Na3 Na16 82.8(4) . .
O13B Na3 Na16 88.2(3) 2_767 .
O15B Na3 Na16 175.2(4) 1_565 .
O5 Na3 Na15 100.4(4) . 2_767
O13B Na3 Na15 84.0(4) 2_767 2_767
O15B Na3 Na15 83.8(4) 1_565 2_767
Na16 Na3 Na15 100.8(3) . 2_767
O5 Na3 O7W 62.5(3) . .
O13B Na3 O7W 112.1(4) 2_767 .
O15B Na3 O7W 103.3(3) 1_565 .
Na16 Na3 O7W 72.8(3) . .
Na15 Na3 O7W 162.0(4) 2_767 .
O5 Na3 C30B 168.6(4) . 2_767
O13B Na3 C30B 20.5(3) 2_767 2_767
O15B Na3 C30B 73.8(4) 1_565 2_767
Na16 Na3 C30B 106.1(3) . 2_767
Na15 Na3 C30B 71.3(3) 2_767 2_767
O7W Na3 C30B 126.5(4) . 2_767
O5 Na3 Na6 88.4(3) . 1_565
O13B Na3 Na6 100.5(3) 2_767 1_565
O15B Na3 Na6 43.2(3) 1_565 1_565
Na16 Na3 Na6 141.6(3) . 1_565
Na15 Na3 Na6 44.4(2) 2_767 1_565
O7W Na3 Na6 134.1(3) . 1_565
C30B Na3 Na6 80.2(3) 2_767 1_565
O5 Na3 Na4 88.5(3) . .
O13B Na3 Na4 83.0(3) 2_767 .
O15B Na3 Na4 131.6(3) 1_565 .
Na16 Na3 Na4 43.6(2) . .
Na15 Na3 Na4 142.3(3) 2_767 .
O7W Na3 Na4 39.4(2) . .
C30B Na3 Na4 102.9(3) 2_767 .
Na6 Na3 Na4 173.2(2) 1_565 .
O7W Na4 O6W 107.5(4) . .
O7W Na4 O5W 155.2(4) . .
O6W Na4 O5W 96.4(4) . .
O7W Na4 O4W 104.0(4) . 2_667
O6W Na4 O4W 95.3(4) . 2_667
O5W Na4 O4W 79.8(4) . 2_667
O7W Na4 Na16 82.2(4) . .
O6W Na4 Na16 90.4(4) . .
O5W Na4 Na16 91.2(4) . .
O4W Na4 Na16 169.8(4) 2_667 .
O7W Na4 O17W 98.0(4) . .
O6W Na4 O17W 154.4(4) . .
O5W Na4 O17W 58.6(3) . .
O4W Na4 O17W 76.1(4) 2_667 .
Na16 Na4 O17W 95.2(4) . .
O7W Na4 Na5 149.8(3) . 2_667
O6W Na4 Na5 75.7(3) . 2_667
O5W Na4 Na5 42.9(3) . 2_667
O4W Na4 Na5 46.3(3) 2_667 2_667
Na16 Na4 Na5 127.9(3) . 2_667
O17W Na4 Na5 81.2(3) . 2_667
O7W Na4 Na3 51.5(3) . .
O6W Na4 Na3 75.8(3) . .
O5W Na4 Na3 132.3(3) . .
O4W Na4 Na3 147.0(3) 2_667 .
Na16 Na4 Na3 42.9(2) . .
O17W Na4 Na3 123.9(3) . .
Na5 Na4 Na3 149.8(2) 2_667 .
O3B Na5 O2W 107.6(4) . .
O3B Na5 O5W 128.2(4) . 2_667
O2W Na5 O5W 124.0(4) . 2_667
O3B Na5 Na12 96.6(3) . 2_657
O2W Na5 Na12 91.4(3) . 2_657
O5W Na5 Na12 86.1(3) 2_667 2_657
O3B Na5 O4W 94.5(3) . .
O2W Na5 O4W 95.6(4) . .
O5W Na5 O4W 78.5(3) 2_667 .
Na12 Na5 O4W 164.5(4) 2_657 .
O3B Na5 Na4 135.2(3) . 2_667
O2W Na5 Na4 95.5(3) . 2_667
O5W Na5 Na4 43.3(3) 2_667 2_667
Na12 Na5 Na4 121.2(3) 2_657 2_667
O4W Na5 Na4 44.4(2) . 2_667
O3B Na5 Na14 56.0(2) . 2_767
O2W Na5 Na14 109.9(3) . 2_767
O5W Na5 Na14 104.4(3) 2_667 2_767
Na12 Na5 Na14 41.4(2) 2_657 2_767
O4W Na5 Na14 145.2(3) . 2_767
Na4 Na5 Na14 147.5(2) 2_667 2_767
O3B Na5 Na1 32.9(2) . 2_657
O2W Na5 Na1 92.4(3) . 2_657
O5W Na5 Na1 136.1(3) 2_667 2_657
Na12 Na5 Na1 67.6(2) 2_657 2_657
O4W Na5 Na1 125.7(3) . 2_657
Na4 Na5 Na1 167.99(17) 2_667 2_657
Na14 Na5 Na1 33.88(14) 2_767 2_657
O15B Na6 O8B 88.0(3) . 2_757
O15B Na6 O8W 87.9(4) . .
O8B Na6 O8W 152.7(4) 2_757 .
O15B Na6 Na15 83.8(4) . 2_757
O8B Na6 Na15 96.8(3) 2_757 2_757
O8W Na6 Na15 109.6(4) . 2_757
O15B Na6 O11W 162.3(4) . .
O8B Na6 O11W 105.9(4) 2_757 .
O8W Na6 O11W 74.7(4) . .
Na15 Na6 O11W 104.9(4) 2_757 .
O15B Na6 O9B 110.2(4) . 2_757
O8B Na6 O9B 52.2(3) 2_757 2_757
O8W Na6 O9B 104.5(4) . 2_757
Na15 Na6 O9B 143.5(3) 2_757 2_757
O11W Na6 O9B 72.1(4) . 2_757
O15B Na6 C17B 100.6(4) . 2_757
O8B Na6 C17B 26.8(3) 2_757 2_757
O8W Na6 C17B 128.8(4) . 2_757
Na15 Na6 C17B 121.4(4) 2_757 2_757
O11W Na6 C17B 88.2(4) . 2_757
O9B Na6 C17B 25.4(3) 2_757 2_757
O15B Na6 Na3 42.2(3) . 1_545
O8B Na6 Na3 106.9(3) 2_757 1_545
O8W Na6 Na3 87.8(3) . 1_545
Na15 Na6 Na3 45.3(2) 2_757 1_545
O11W Na6 Na3 137.7(3) . 1_545
O9B Na6 Na3 150.3(3) 2_757 1_545
C17B Na6 Na3 131.0(3) 2_757 1_545
O15B Na6 Na11 118.0(3) . 2_757
O8B Na6 Na11 120.1(3) 2_757 2_757
O8W Na6 Na11 41.4(3) . 2_757
Na15 Na6 Na11 136.0(3) 2_757 2_757
O11W Na6 Na11 45.4(2) . 2_757
O9B Na6 Na11 68.0(3) 2_757 2_757
C17B Na6 Na11 93.3(3) 2_757 2_757
Na3 Na6 Na11 129.2(2) 1_545 2_757
O9B Na7 O18 92.1(4) . .
O9B Na7 Na13 117.6(4) . .
O18 Na7 Na13 86.6(4) . .
O9B Na7 O3 101.3(4) . .
O18 Na7 O3 166.5(4) . .
Na13 Na7 O3 85.7(4) . .
O9B Na7 O12W 92.3(4) . .
O18 Na7 O12W 97.1(4) . .
Na13 Na7 O12W 149.7(4) . .
O3 Na7 O12W 84.1(4) . .
O9B Na7 O2 148.5(4) . .
O18 Na7 O2 116.3(3) . .
Na13 Na7 O2 79.5(3) . .
O3 Na7 O2 51.3(3) . .
O12W Na7 O2 71.9(3) . .
O9B Na7 C11 127.4(4) . .
O18 Na7 C11 140.5(4) . .
Na13 Na7 C11 74.1(4) . .
O3 Na7 C11 26.1(3) . .
O12W Na7 C11 84.5(4) . .
O2 Na7 C11 27.3(3) . .
O9B Na7 C34 116.4(4) . .
O18 Na7 C34 24.5(3) . .
Na13 Na7 C34 78.5(4) . .
O3 Na7 C34 142.3(4) . .
O12W Na7 C34 92.6(4) . .
O2 Na7 C34 92.0(4) . .
C11 Na7 C34 116.2(5) . .
O9B Na7 O17 140.1(4) . .
O18 Na7 O17 48.4(3) . .
Na13 Na7 O17 63.4(3) . .
O3 Na7 O17 118.1(3) . .
O12W Na7 O17 97.0(4) . .
O2 Na7 O17 70.3(3) . .
C11 Na7 O17 92.1(4) . .
C34 Na7 O17 25.0(3) . .
O9B Na7 Na11 74.4(3) . .
O18 Na7 Na11 144.5(4) . .
Na13 Na7 Na11 128.8(3) . .
O3 Na7 Na11 43.9(3) . .
O12W Na7 Na11 52.1(3) . .
O2 Na7 Na11 74.5(3) . .
C11 Na7 Na11 62.6(3) . .
C34 Na7 Na11 144.4(3) . .
O17 Na7 Na11 139.3(3) . .
O19W Na8 O19W 180.0(7) 2_766 .
O19W Na8 O15D 89.4(4) 2_766 .
O19W Na8 O15D 90.6(4) . .
O19W Na8 O15D 90.6(4) 2_766 2_766
O19W Na8 O15D 89.4(4) . 2_766
O15D Na8 O15D 180.0(2) . 2_766
O19W Na8 O16W 88.7(4) 2_766 .
O19W Na8 O16W 91.3(4) . .
O15D Na8 O16W 84.5(4) . .
O15D Na8 O16W 95.5(4) 2_766 .
O19W Na8 O16W 91.3(4) 2_766 2_766
O19W Na8 O16W 88.7(4) . 2_766
O15D Na8 O16W 95.5(4) . 2_766
O15D Na8 O16W 84.5(4) 2_766 2_766
O16W Na8 O16W 180.0(2) . 2_766
O9W Na9 O13C 85.3(4) . 2_756
O9W Na9 O12D 116.1(4) . .
O13C Na9 O12D 84.0(3) 2_756 .
O9W Na9 O3W 109.1(4) . .
O13C Na9 O3W 87.5(3) 2_756 .
O12D Na9 O3W 132.9(4) . .
O9W Na9 O1W 104.1(4) . .
O13C Na9 O1W 161.9(4) 2_756 .
O12D Na9 O1W 105.0(4) . .
O3W Na9 O1W 74.9(3) . .
O9W Na9 O13D 167.4(4) . .
O13C Na9 O13D 85.7(3) 2_756 .
O12D Na9 O13D 54.0(3) . .
O3W Na9 O13D 79.3(3) . .
O1W Na9 O13D 87.1(3) . .
O9W Na9 C30D 141.1(5) . .
O13C Na9 C30D 78.8(4) 2_756 .
O12D Na9 C30D 27.5(3) . .
O3W Na9 C30D 105.4(4) . .
O1W Na9 C30D 101.7(4) . .
O13D Na9 C30D 27.5(3) . .
O9W Na9 Na10 148.4(3) . .
O13C Na9 Na10 113.7(3) 2_756 .
O12D Na9 Na10 91.7(3) . .
O3W Na9 Na10 50.5(3) . .
O1W Na9 Na10 51.4(3) . .
O13D Na9 Na10 44.1(2) . .
C30D Na9 Na10 69.8(3) . .
O13D Na10 O15C 171.6(5) . .
O13D Na10 O13W 98.0(4) . .
O15C Na10 O13W 88.2(4) . .
O13D Na10 O21W 85.4(5) . .
O15C Na10 O21W 101.3(5) . .
O13W Na10 O21W 81.7(5) . .
O13D Na10 O3W 83.6(4) . .
O15C Na10 O3W 88.7(4) . .
O13W Na10 O3W 159.2(5) . .
O21W Na10 O3W 119.1(4) . .
O13D Na10 O1W 91.2(4) . .
O15C Na10 O1W 83.4(4) . .
O13W Na10 O1W 86.9(4) . .
O21W Na10 O1W 167.5(5) . .
O3W Na10 O1W 72.3(3) . .
O13D Na10 C32C 150.7(4) . .
O15C Na10 C32C 20.9(3) . .
O13W Na10 C32C 104.7(4) . .
O21W Na10 C32C 115.8(5) . .
O3W Na10 C32C 68.7(3) . .
O1W Na10 C32C 72.1(4) . .
O13D Na10 Na9 51.5(3) . .
O15C Na10 Na9 120.5(3) . .
O13W Na10 Na9 116.8(4) . .
O21W Na10 Na9 133.4(5) . .
O3W Na10 Na9 49.0(2) . .
O1W Na10 Na9 48.9(2) . .
C32C Na10 Na9 101.0(3) . .
O3 Na11 O8W 157.3(5) . 2_757
O3 Na11 O22W 98.4(5) . 2_767
O8W Na11 O22W 95.9(5) 2_757 2_767
O3 Na11 O11W 87.1(4) . 2_757
O8W Na11 O11W 76.4(4) 2_757 2_757
O22W Na11 O11W 85.8(5) 2_767 2_757
O3 Na11 O22W 95.2(4) . .
O8W Na11 O22W 103.9(5) 2_757 .
O22W Na11 O22W 83.6(6) 2_767 .
O11W Na11 O22W 169.3(5) 2_757 .
O3 Na11 O12W 83.5(4) . .
O8W Na11 O12W 92.5(4) 2_757 .
O22W Na11 O12W 150.9(5) 2_767 .
O11W Na11 O12W 123.3(5) 2_757 .
O22W Na11 O12W 67.4(4) . .
O3 Na11 Na7 47.8(3) . .
O8W Na11 Na7 114.8(4) 2_757 .
O22W Na11 Na7 145.8(5) 2_767 .
O11W Na11 Na7 87.0(3) 2_757 .
O22W Na11 Na7 102.3(4) . .
O12W Na11 Na7 47.5(3) . .
O3 Na11 Na6 114.3(3) . 2_757
O8W Na11 Na6 43.0(3) 2_757 2_757
O22W Na11 Na6 115.9(4) 2_767 2_757
O11W Na11 Na6 46.0(3) 2_757 2_757
O22W Na11 Na6 140.0(5) . 2_757
O12W Na11 Na6 88.9(3) . 2_757
Na7 Na11 Na6 81.2(2) . 2_757
O3 Na11 Na11 99.0(4) . 2_767
O8W Na11 Na11 103.5(4) 2_757 2_767
O22W Na11 Na11 44.1(4) 2_767 2_767
O11W Na11 Na11 129.9(4) 2_757 2_767
O22W Na11 Na11 39.4(3) . 2_767
O12W Na11 Na11 106.8(4) . 2_767
Na7 Na11 Na11 132.7(3) . 2_767
Na6 Na11 Na11 144.7(3) 2_757 2_767
Na2 Na12 Na5 131.6(4) . 2_657
Na2 Na12 Na14 98.3(4) . 1_445
Na5 Na12 Na14 103.3(3) 2_657 1_445
Na2 Na12 O15 80.5(3) . .
Na5 Na12 O15 118.5(4) 2_657 .
Na14 Na12 O15 124.7(4) 1_445 .
Na2 Na12 Na1 135.7(4) . .
Na5 Na12 Na1 77.1(2) 2_657 .
Na14 Na12 Na1 37.5(2) 1_445 .
O15 Na12 Na1 118.3(3) . .
Na7 Na13 O17B 132.2(4) . 2_657
Na7 Na13 O17 67.8(3) . .
O17B Na13 O17 110.8(4) 2_657 .
Na1 Na14 O6D 84.6(3) 1_665 .
Na1 Na14 Na12 97.3(4) 1_665 1_665
O6D Na14 Na12 124.4(4) . 1_665
Na1 Na14 O18W 151.6(5) 1_665 .
O6D Na14 O18W 87.1(4) . .
Na12 Na14 O18W 109.7(4) 1_665 .
Na1 Na14 Na2 134.7(4) 1_665 1_665
O6D Na14 Na2 119.4(3) . 1_665
Na12 Na14 Na2 37.5(2) 1_665 1_665
O18W Na14 Na2 72.4(3) . 1_665
Na1 Na14 Na5 73.3(3) 1_665 2_767
O6D Na14 Na5 96.0(3) . 2_767
Na12 Na14 Na5 35.3(2) 1_665 2_767
O18W Na14 Na5 134.7(4) . 2_767
Na2 Na14 Na5 66.87(17) 1_665 2_767
Na6 Na15 Na3 90.4(3) 2_757 2_767
Na6 Na15 O12B 88.2(4) 2_757 .
Na3 Na15 O12B 84.4(3) 2_767 .
Na6 Na15 Na16 127.3(3) 2_757 2_767
Na3 Na15 Na16 39.3(2) 2_767 2_767
O12B Na15 Na16 98.4(4) . 2_767
Na3 Na16 Na4 93.5(3) . .
Na3 Na16 O23W 106.8(6) . .
Na4 Na16 O23W 91.2(6) . .
Na3 Na16 O11 118.5(4) . .
Na4 Na16 O11 124.0(4) . .
O23W Na16 O11 117.6(6) . .
Na3 Na16 Na15 39.9(2) . 2_767
Na4 Na16 Na15 131.8(4) . 2_767
O23W Na16 Na15 92.5(6) . 2_767
O11 Na16 Na15 96.1(3) . 2_767
O14W Na17 O9 113.8(5) . .
O14W Na17 O5D 134.3(5) . .
O9 Na17 O5D 111.5(4) . .
Na9 O1W Na10 79.8(3) . .
Na9 O3W Na10 80.5(3) . .
Na4 O4W Na5 89.2(3) 2_667 .
Na5 O5W Na4 93.7(4) 2_667 .
Na4 O7W Na3 89.1(3) . .
Na11 O8W Na6 95.5(4) 2_757 .
Na11 O11W Na6 88.6(4) 2_757 .
Na7 O12W Na11 80.4(4) . .
Na11 O22W Na11 96.4(6) 2_767 .

loop_
_geom_bond_atom_site_label_1
_geom_bond_atom_site_label_2
_geom_bond_distance
_geom_bond_site_symmetry_2
Ho2 O8 2.298(7) .
Ho2 O1 2.300(9) .
Ho2 O6 2.306(7) .
Ho2 O10 2.312(7) .
Ho2 O17 2.313(8) .
Ho2 O15 2.371(8) .
Ho2 N4 2.534(10) .
Ho2 N2 2.543(10) .
Ho2 Ho1 3.7706(10) .
Ho1 O10 2.296(8) .
Ho1 O1 2.331(8) .
Ho1 O2 2.332(8) .
Ho1 O12 2.350(8) .
Ho1 O4 2.366(9) .
Ho1 O13 2.380(8) .
Ho1 N3 2.601(10) .
Ho1 N1 2.614(9) .
O1 C1 1.363(14) .
O4 C12 1.281(14) .
O5 C12 1.246(14) .
O5 Na3 2.277(9) .
O2 C11 1.286(15) .
O2 Na7 2.619(10) .
O3 C11 1.223(15) .
O3 Na11 2.310(12) .
O3 Na7 2.468(10) .
O6 C16 1.279(16) .
O7 C16 1.265(14) .
O7 Na1 2.237(10) .
O8 C17 1.298(14) .
O9 C17 1.240(13) .
O9 Na17 2.837(13) .
O10 C18 1.377(13) .
O13 C29 1.244(13) .
O14 C29 1.266(15) .
O12 C28 1.236(14) .
O11 C28 1.265(15) .
O11 Na16 2.960(13) .
O15 C33 1.297(14) .
O15 Na12 2.864(11) .
O16 C33 1.253(15) .
O16 Na2 2.372(10) .
O17 C34 1.266(16) .
O17 Na13 2.858(11) .
O17 Na7 2.960(10) .
O18 C34 1.227(15) .
O18 Na7 2.365(11) .
N1 C10 1.458(15) .
N1 C8 1.485(15) .
N1 C9 1.488(15) .
N2 C14 1.454(14) .
N2 C15 1.502(13) .
N2 C13 1.537(16) .
N3 C26 1.437(16) .
N3 C27 1.488(15) .
N3 C25 1.491(16) .
N4 C32 1.464(14) .
N4 C31 1.474(15) .
N4 C30 1.496(14) .
C1 C6 1.394(19) .
C1 C2 1.401(17) .
C2 C3 1.415(16) .
C2 C8 1.490(19) .
C3 C4 1.400(18) .
C4 C5 1.414(18) .
C4 C7 1.523(17) .
C5 C6 1.411(18) .
C6 C13 1.490(18) .
C10 C12 1.528(15) .
C9 C11 1.533(18) .
C11 Na7 2.780(14) .
C14 C16 1.556(18) .
C15 C17 1.494(16) .
C18 C19 1.396(15) .
C18 C23 1.396(17) .
C19 C20 1.390(16) .
C19 C25 1.517(18) .
C20 C21 1.368(18) .
C21 C22 1.416(17) .
C21 C24 1.555(15) .
C22 C23 1.352(14) .
C23 C30 1.486(15) .
C27 C29 1.506(19) .
C26 C28 1.482(17) .
C31 C33 1.508(16) .
C32 C34 1.518(17) .
C34 Na7 2.890(15) .
Ho3 O8B 2.314(7) .
Ho3 O6B 2.333(8) .
Ho3 O11B 2.339(7) .
Ho3 O1B 2.340(8) .
Ho3 O14B 2.351(8) .
Ho3 O12B 2.367(9) .
Ho3 N2B 2.532(10) .
Ho3 N11B 2.542(10) .
Ho3 Ho4 3.7799(10) .
Ho4 O16B 2.320(9) .
Ho4 O1B 2.327(7) .
Ho4 O18B 2.328(8) .
Ho4 O11B 2.329(8) .
Ho4 O4B 2.352(9) .
Ho4 O2B 2.366(7) .
Ho4 N12B 2.560(10) .
Ho4 N1B 2.580(10) .
O1B C1B 1.338(14) .
O2B C10B 1.252(14) .
O2B Na1 2.425(8) 2_657
O3B C10B 1.218(13) .
O3B Na5 2.283(9) .
O3B Na1 2.527(10) 2_657
O4B C12B 1.276(15) .
O5B C12B 1.243(15) .
O6B C15B 1.256(15) .
O7B C15B 1.259(15) .
O8B C17B 1.291(14) .
O8B Na6 2.400(9) 2_757
O9B C17B 1.218(14) .
O9B Na7 2.256(11) .
O9B Na6 2.578(10) 2_757
O11B C21B 1.361(14) .
O12B C30B 1.282(14) .
O12B Na15 2.660(12) .
O13B C30B 1.224(14) .
O13B Na3 2.330(10) 2_767
O14B C32B 1.280(15) .
O15B C32B 1.231(15) .
O15B Na3 2.330(10) 1_545
O15B Na6 2.371(11) .
O16B C35B 1.277(13) .
O17B C35B 1.267(15) .
O17B Na13 2.810(11) 2_657
O18B C37B 1.311(13) .
O19B C37B 1.189(15) .
N1B C11B 1.457(16) .
N1B C9B 1.466(14) .
N1B C8B 1.531(13) .
N2B C16B 1.479(13) .
N2B C14B 1.489(15) .
N2B C13B 1.495(13) .
N11B C31B 1.471(15) .
N11B C28B 1.511(15) .
N11B C29B 1.517(13) .
N12B C36B 1.456(14) .
N12B C34B 1.470(15) .
N12B C33B 1.504(16) .
C1B C6B 1.419(18) .
C1B C2B 1.425(17) .
C2B C3B 1.422(19) .
C2B C8B 1.482(18) .
C3B C4B 1.36(2) .
C4B C5B 1.399(19) .
C4B C7B 1.52(2) .
C5B C6B 1.407(18) .
C6B C13B 1.463(17) .
C9B C10B 1.611(16) .
C10B Na1 2.724(13) 2_657
C11B C12B 1.537(18) .
C14B C15B 1.528(16) .
C16B C17B 1.521(16) .
C17B Na6 2.842(13) 2_757
C21B C22B 1.382(17) .
C21B C26B 1.403(16) .
C22B C23B 1.381(16) .
C22B C28B 1.484(15) .
C23B C24B 1.410(16) .
C24B C25B 1.376(17) .
C24B C27B 1.524(17) .
C25B C26B 1.399(16) .
C26B C33B 1.481(17) .
C29B C30B 1.482(17) .
C30B Na3 3.095(13) 2_767
C31B C32B 1.532(17) .
C34B C35B 1.513(17) .
C36B C37B 1.486(17) .
Ho5 O1C 2.301(8) .
Ho5 O8C 2.333(9) .
Ho5 O11C 2.342(8) .
Ho5 O6C 2.354(8) .
Ho5 O14C 2.356(9) .
Ho5 O12C 2.381(8) .
Ho5 N11C 2.501(11) .
Ho5 N2C 2.554(11) .
Ho5 Ho6 3.7975(11) .
Ho6 O11C 2.302(8) .
Ho6 O18C 2.319(9) .
Ho6 O4C 2.339(8) .
Ho6 O16C 2.341(9) .
Ho6 O1C 2.350(8) .
Ho6 O2C 2.384(8) .
Ho6 N12C 2.551(10) .
Ho6 N1C 2.556(10) .
O1C C1C 1.341(14) .
O2C C10C 1.258(15) .
O2C Na2 2.408(9) .
O3C C10C 1.236(14) .
O3C Na2 2.577(11) .
O4C C12C 1.284(15) .
O5C C12C 1.260(15) .
O6C C15C 1.263(16) .
O7C C15C 1.256(16) .
O8C C17C 1.259(16) .
O9C C17C 1.210(16) .
O11C C21C 1.363(15) .
O12C C30C 1.309(16) .
O13C C30C 1.250(15) .
O13C Na9 2.396(10) 2_756
O14C C32C 1.256(16) .
O15C C32C 1.268(16) .
O15C Na10 2.310(10) .
O16C C35C 1.280(15) .
O17C C35C 1.224(16) .
O18C C37C 1.322(16) .
O19C C37C 1.231(18) .
N1C C9C 1.463(14) .
N1C C8C 1.486(13) .
N1C C11C 1.499(16) .
N2C C14C 1.462(15) .
N2C C13C 1.490(15) .
N2C C16C 1.502(18) .
N11C C29C 1.473(16) .
N11C C31C 1.481(15) .
N11C C28C 1.489(15) .
N12C C34C 1.481(17) .
N12C C33C 1.504(16) .
N12C C36C 1.510(16) .
C1C C6C 1.40(2) .
C1C C2C 1.406(17) .
C2C C3C 1.340(18) .
C2C C8C 1.474(17) .
C3C C4C 1.410(19) .
C4C C5C 1.38(2) .
C4C C7C 1.56(2) .
C5C C6C 1.36(2) .
C6C C13C 1.445(19) .
C9C C10C 1.553(15) .
C10C Na2 2.766(13) .
C11C C12C 1.486(18) .
C14C C15C 1.521(19) .
C16C C17C 1.52(2) .
C21C C22C 1.400(16) .
C21C C26C 1.405(18) .
C22C C23C 1.406(17) .
C22C C33C 1.521(17) .
C23C C24C 1.353(19) .
C24C C25C 1.421(18) .
C24C C27C 1.561(19) .
C25C C26C 1.363(18) .
C26C C28C 1.527(17) .
C29C C30C 1.488(17) .
C31C C32C 1.520(19) .
C32C Na10 3.123(14) .
C34C C35C 1.492(19) .
C36C C37C 1.49(2) .
Ho7 O11D 2.273(8) .
Ho7 O18D 2.303(7) .
Ho7 O16D 2.310(7) .
Ho7 O1D 2.322(8) .
Ho7 O8D 2.339(9) .
Ho7 O6D 2.364(9) .
Ho7 N2D 2.545(10) .
Ho7 N12D 2.555(10) .
Ho7 Ho8 3.7776(11) .
Ho8 O1D 2.282(8) .
Ho8 O12D 2.336(9) .
Ho8 O2D 2.342(9) .
Ho8 O11D 2.346(8) .
Ho8 O14D 2.354(9) .
Ho8 O4D 2.387(8) .
Ho8 N1D 2.549(10) .
Ho8 N11D 2.566(9) .
O1D C1D 1.381(13) .
O2D C10D 1.301(15) .
O3D C10D 1.216(16) .
O4D C12D 1.260(13) .
O5D C12D 1.240(14) .
O5D Na17 2.916(12) .
O6D C15D 1.281(14) .
O6D Na14 2.778(11) .
O7D C15D 1.254(15) .
O7D Na1 2.372(10) 1_665
O8D C17D 1.273(19) .
O9DA C17D 1.29(2) .
O9DB C17D 1.43(3) .
O11D C21D 1.354(14) .
O12D C30D 1.251(15) .
O12D Na9 2.408(10) .
O13D C30D 1.253(15) .
O13D Na10 2.229(10) .
O13D Na9 2.504(10) .
O14D C32D 1.219(15) .
O15D C32D 1.267(16) .
O15D Na8 2.480(10) .
O16D C35D 1.295(15) .
O17D C35D 1.218(14) .
O18D C37D 1.269(15) .
O19D C37D 1.221(14) .
O19D Na2 2.303(9) 1_665
N1D C8D 1.469(15) .
N1D C11D 1.483(15) .
N1D C9D 1.490(16) .
N2D C14D 1.449(16) .
N2D C13D 1.498(15) .
N2D C16D 1.505(15) .
N11D C29D 1.459(15) .
N11D C28D 1.467(13) .
N11D C31D 1.495(16) .
N12D C36D 1.483(13) .
N12D C33D 1.504(15) .
N12D C34D 1.508(14) .
C1D C6D 1.384(18) .
C1D C2D 1.410(17) .
C2D C3D 1.400(17) .
C2D C8D 1.473(19) .
C3D C4D 1.38(2) .
C4D C5D 1.384(17) .
C4D C7D 1.554(16) .
C5D C6D 1.385(16) .
C6D C13D 1.504(17) .
C9D C10D 1.501(16) .
C11D C12D 1.513(18) .
C14D C15D 1.499(17) .
C16D C17D 1.51(2) .
C21D C26D 1.378(18) .
C21D C22D 1.406(16) .
C22D C23D 1.412(18) .
C22D C28D 1.515(17) .
C23D C24D 1.406(19) .
C24D C25D 1.450(17) .
C24D C27D 1.504(18) .
C25D C26D 1.388(17) .
C26D C33D 1.494(15) .
C29D C30D 1.513(15) .
C30D Na9 2.708(13) .
C31D C32D 1.52(2) .
C34D C35D 1.540(15) .
C36D C37D 1.548(18) .
Na1 O7D 2.372(10) 1_445
Na1 Na14 2.397(10) 1_445
Na1 O2B 2.425(8) 2_657
Na1 O15W 2.473(13) .
Na1 O3B 2.527(10) 2_657
Na1 C10B 2.724(13) 2_657
Na1 Na12 3.904(10) .
Na1 Na5 4.117(7) 2_657
Na2 O19D 2.303(9) 1_445
Na2 O20W 2.371(13) .
Na2 Na12 2.434(9) .
Na2 Na14 3.959(10) 1_445
Na3 O13B 2.330(10) 2_767
Na3 O15B 2.330(10) 1_565
Na3 Na16 2.427(10) .
Na3 Na15 2.455(10) 2_767
Na3 O7W 2.788(11) .
Na3 C30B 3.095(13) 2_767
Na3 Na6 3.455(8) 1_565
Na3 Na4 3.560(8) .
Na4 O7W 2.259(11) .
Na4 O6W 2.326(12) .
Na4 O5W 2.343(11) .
Na4 O4W 2.387(10) 2_667
Na4 Na16 2.461(10) .
Na4 O17W 2.945(15) .
Na4 Na5 3.409(8) 2_667
Na5 O2W 2.324(10) .
Na5 O5W 2.327(11) 2_667
Na5 Na12 2.441(9) 2_657
Na5 O4W 2.466(11) .
Na5 Na4 3.409(8) 2_667
Na5 Na14 4.108(11) 2_767
Na5 Na1 4.117(7) 2_657
Na6 O8B 2.400(9) 2_757
Na6 O8W 2.402(11) .
Na6 Na15 2.415(11) 2_757
Na6 O11W 2.521(12) .
Na6 O9B 2.578(11) 2_757
Na6 C17B 2.842(13) 2_757
Na6 Na3 3.455(8) 1_545
Na6 Na11 3.503(9) 2_757
Na7 Na13 2.407(11) .
Na7 O12W 2.491(13) .
Na7 Na11 3.332(9) .
Na8 O19W 2.343(10) 2_766
Na8 O19W 2.343(10) .
Na8 O15D 2.480(10) 2_766
Na8 O16W 2.564(12) .
Na8 O16W 2.564(12) 2_766
Na9 O9W 2.319(11) .
Na9 O13C 2.396(10) 2_756
Na9 O3W 2.437(10) .
Na9 O1W 2.437(10) .
Na9 Na10 3.185(8) .
Na10 O13W 2.372(13) .
Na10 O21W 2.452(14) .
Na10 O3W 2.492(11) .
Na10 O1W 2.528(11) .
Na11 O8W 2.329(13) 2_757
Na11 O22W 2.350(16) 2_767
Na11 O11W 2.496(11) 2_757
Na11 O22W 2.575(16) .
Na11 O12W 2.665(14) .
Na11 Na6 3.503(9) 2_757
Na11 Na11 3.676(14) 2_767
Na12 Na5 2.441(9) 2_657
Na12 Na14 2.791(13) 1_445
Na13 O17B 2.810(11) 2_657
Na14 Na1 2.397(10) 1_665
Na14 Na12 2.791(13) 1_665
Na14 O18W 2.994(18) .
Na14 Na2 3.959(10) 1_665
Na14 Na5 4.108(11) 2_767
Na15 Na6 2.415(11) 2_757
Na15 Na3 2.455(10) 2_767
Na15 Na16 3.760(13) 2_767
Na16 O23W 2.85(3) .
Na16 Na15 3.760(13) 2_767
Na17 O14W 2.684(15) .
O4W Na4 2.387(10) 2_667
O5W Na5 2.327(11) 2_667
O8W Na11 2.329(13) 2_757
O11W Na11 2.496(11) 2_757
O22W Na11 2.350(16) 2_767
